data_7710285
loop_
_publ_author_name
'Yang, Luming'
'Oppenheim, Julius'
'Dinca, Mircea'

_publ_section_title
;
 Strong Magnetic Exchange Coupling in a Radical-Bridged Trinuclear Nickel
 Complex
;
_journal_name_full 'Dalton Transactions'
_journal_paper_doi 10.1039/D2DT01337A
_journal_year 2022
_chemical_formula_moiety 'C167 H145 B3 Cl4 N24 Ni3'
_chemical_formula_sum 'C167 H145 B3 Cl4 N24 Ni3'
_chemical_formula_weight 2838.42
_chemical_name_common 'Trinickel 2,3,6,7,10,11-hexaiminotriphenylene cluster'
_chemical_name_systematic 'Trinickel 2,3,6,7,10,11-hexaiminotriphenylene cluster'
_space_group_crystal_system triclinic
_space_group_IT_number 2
_space_group_name_Hall '-P 1'
_space_group_name_H-M_alt 'P -1'
_atom_sites_solution_hydrogens mixed
_atom_sites_solution_primary direct
_atom_sites_solution_secondary difmap
_audit_creation_method SHELXL-2018/3
_audit_update_record
;
2021-09-10 deposited with the CCDC.	2022-05-18 downloaded from the CCDC.
;
_cell_angle_alpha 103.088(2)
_cell_angle_beta 99.793(2)
_cell_angle_gamma 91.711(2)
_cell_formula_units_Z 2
_cell_length_a 13.9935(6)
_cell_length_b 18.2318(8)
_cell_length_c 30.6238(13)
_cell_measurement_reflns_used 9893
_cell_measurement_temperature 100(2)
_cell_measurement_theta_max 31.06
_cell_measurement_theta_min 2.28
_cell_volume 7480.1(6)
_computing_cell_refinement 'SAINT 8.38A (Bruker-AXS, 2017)'
_computing_data_collection 'APEX3 v2017.3.0 (Bruker-AXS, 2017)'
_computing_data_reduction 'SAINT 8.38A (Bruker-AXS, 2017)'
_computing_molecular_graphics 'Bruker SHELXTL'
_computing_publication_material 'Bruker SHELXTL'
_computing_structure_refinement 'SHELXL-2018/3 (Sheldrick, 2018)'
_computing_structure_solution 'SHELXT 2014/4 (Sheldrick, 2014)'
_diffrn_ambient_temperature 100(2)
_diffrn_detector_area_resol_mean 7.4
_diffrn_measured_fraction_theta_full 1.000
_diffrn_measured_fraction_theta_max 0.999
_diffrn_measurement_device_type 'Bruker Photon3 CPAD'
_diffrn_measurement_method '\f and \w scans'
_diffrn_radiation_type MoK\a
_diffrn_radiation_wavelength 0.71073
_diffrn_reflns_av_R_equivalents 0.0511
_diffrn_reflns_av_unetI/netI 0.0335
_diffrn_reflns_Laue_measured_fraction_full 1.000
_diffrn_reflns_Laue_measured_fraction_max 0.999
_diffrn_reflns_limit_h_max 20
_diffrn_reflns_limit_h_min -20
_diffrn_reflns_limit_k_max 26
_diffrn_reflns_limit_k_min -26
_diffrn_reflns_limit_l_max 44
_diffrn_reflns_limit_l_min -44
_diffrn_reflns_number 397208
_diffrn_reflns_point_group_measured_fraction_full 1.000
_diffrn_reflns_point_group_measured_fraction_max 0.999
_diffrn_reflns_theta_full 25.242
_diffrn_reflns_theta_max 31.068
_diffrn_reflns_theta_min 1.388
_diffrn_source 'I\mS micro-focus sealed tube, multilayer optics'
_exptl_absorpt_coefficient_mu 0.506
_exptl_absorpt_correction_T_max 0.7462
_exptl_absorpt_correction_T_min 0.6943
_exptl_absorpt_correction_type multi-scan
_exptl_absorpt_process_details 'SADABS (Herbst-Irmer et al., 2015)'
_exptl_crystal_colour purple
_exptl_crystal_density_diffrn 1.260
_exptl_crystal_density_method 'not measured'
_exptl_crystal_description plate
_exptl_crystal_F_000 2964
_exptl_crystal_recrystallization_method 'Re-crystallisation from solvent: dichloromethane-hexane'
_exptl_crystal_size_max 0.220
_exptl_crystal_size_mid 0.190
_exptl_crystal_size_min 0.010
_refine_diff_density_max 1.494
_refine_diff_density_min -1.244
_refine_diff_density_rms 0.070
_refine_ls_extinction_method none
_refine_ls_goodness_of_fit_ref 1.034
_refine_ls_hydrogen_treatment mixed
_refine_ls_matrix_type full
_refine_ls_number_parameters 1851
_refine_ls_number_reflns 47922
_refine_ls_number_restraints 2976
_refine_ls_restrained_S_all 1.004
_refine_ls_R_factor_all 0.0707
_refine_ls_R_factor_gt 0.0491
_refine_ls_shift/su_max 0.002
_refine_ls_shift/su_mean 0.000
_refine_ls_structure_factor_coef Fsqd
_refine_ls_weighting_details 'w=1/[\s^2^(Fo^2^)+(0.0571P)^2^+6.7072P] where P=(Fo^2^+2Fc^2^)/3'
_refine_ls_weighting_scheme calc
_refine_ls_wR_factor_gt 0.1226
_refine_ls_wR_factor_ref 0.1373
_reflns_Friedel_coverage 0.000
_reflns_number_gt 36576
_reflns_number_total 47922
_reflns_threshold_expression 'I > 2\s(I)'
_cod_data_source_file d2dt01337a2.cif
_cod_data_source_block Ni3HITP
_cod_database_code 7710285
_shelx_shelxl_version_number 2018/3
_shelx_space_group_comment
; 
The symmetry employed for this shelxl refinement is uniquely defined 
by the following loop, which should always be used as a source of 
symmetry information in preference to the above space-group names. 
They are only intended as comments. 
;
_shelx_estimated_absorpt_t_min 0.897
_shelx_estimated_absorpt_t_max 0.995

loop_
_space_group_symop_operation_xyz
'x, y, z'
'-x, -y, -z'

loop_
_atom_site_label
_atom_site_type_symbol
_atom_site_fract_x
_atom_site_fract_y
_atom_site_fract_z
_atom_site_U_iso_or_equiv
_atom_site_adp_type
_atom_site_occupancy
_atom_site_site_symmetry_order
_atom_site_calc_flag
_atom_site_refinement_flags_posn
_atom_site_refinement_flags_adp
_atom_site_refinement_flags_occupancy
_atom_site_disorder_assembly
_atom_site_disorder_group
Ni1A Ni 0.93742(2) 0.48701(2) 0.28230(2) 0.01821(5) Uani 1 1 d . U . . .
Ni3A Ni 0.42685(2) 0.83506(2) 0.10496(2) 0.02034(5) Uani 1 1 d . U . . .
Ni2A Ni 0.36015(2) 0.79474(2) 0.44385(2) 0.01883(5) Uani 1 1 d . U . . .
C2I C 0.1211(2) 0.84516(19) 0.09762(11) 0.0626(8) Uani 1 1 d D U . . .
H2IA H 0.111737 0.887141 0.082063 0.075 Uiso 1 1 calc R U . . .
H2IB H 0.191108 0.835941 0.101737 0.075 Uiso 1 1 calc R U . . .
Cl04 Cl 0.08838(6) 0.87220(4) 0.15085(3) 0.0640(2) Uani 1 1 d D U . . .
Cl05 Cl 0.05517(7) 0.76479(6) 0.06315(3) 0.0731(2) Uani 1 1 d D U . . .
C1J C -0.1701(7) 0.8290(6) 0.3107(4) 0.086(5) Uani 0.569(9) 1 d D U P A 1
H1JA H -0.236072 0.842343 0.315646 0.103 Uiso 0.569(9) 1 calc R U P A 1
H1JB H -0.173401 0.776301 0.292530 0.103 Uiso 0.569(9) 1 calc R U P A 1
Cl06 Cl -0.08348(14) 0.84298(11) 0.36538(6) 0.0444(6) Uani 0.569(9) 1 d D U P A 1
Cl07 Cl -0.1126(3) 0.89808(17) 0.28176(6) 0.0642(8) Uani 0.569(9) 1 d D U P A 1
C1I C -0.1720(16) 0.8393(13) 0.3187(5) 0.115(8) Uani 0.431(9) 1 d D U P A 2
H1IA H -0.207966 0.880662 0.333840 0.138 Uiso 0.431(9) 1 calc R U P A 2
H1IB H -0.220047 0.795214 0.307485 0.138 Uiso 0.431(9) 1 calc R U P A 2
Cl6A Cl -0.1088(7) 0.8203(6) 0.3561(3) 0.127(2) Uani 0.431(9) 1 d D U P A 2
Cl7A Cl -0.1578(5) 0.8618(5) 0.27578(13) 0.084(2) Uani 0.431(9) 1 d D U P A 2
C1 C 0.80116(12) 0.58908(9) 0.25931(6) 0.0200(3) Uani 1 1 d . U . . .
N1 N 0.86920(11) 0.54877(9) 0.24270(5) 0.0233(3) Uani 1 1 d . U . . .
H301 H 0.883369 0.549258 0.215845 0.028 Uiso 1 1 calc R U . . .
B1 B 1.06403(13) 0.34945(11) 0.26976(6) 0.0187(3) Uani 1 1 d D U . . .
H201 H 1.1036(14) 0.3029(10) 0.2641(7) 0.022 Uiso 1 1 d D U . . .
C2 C 0.78857(12) 0.58114(9) 0.30431(5) 0.0196(3) Uani 1 1 d . U . . .
N2 N 0.85062(11) 0.53740(9) 0.32221(5) 0.0226(3) Uani 1 1 d . U . . .
H402 H 0.852762 0.531380 0.350064 0.027 Uiso 1 1 calc R U . . .
B2 B 0.25431(13) 0.81468(11) 0.52617(6) 0.0195(3) Uani 1 1 d D U . . .
H202 H 0.2237(15) 0.8212(12) 0.5552(6) 0.023 Uiso 1 1 d D U . . .
C3C C 0.22002(13) 0.95590(11) 0.03859(6) 0.0257(3) Uani 1 1 d . U . . .
C3 C 0.71631(12) 0.62076(10) 0.32478(6) 0.0217(3) Uani 1 1 d . U . . .
H3 H 0.707963 0.616162 0.354213 0.026 Uiso 1 1 calc R U . . .
N3 N 0.45088(11) 0.71935(9) 0.41925(5) 0.0235(3) Uani 1 1 d . U . . .
H3A H 0.463806 0.679254 0.430078 0.028 Uiso 1 1 calc R U . . .
B3 B 0.31539(14) 0.83727(12) 0.00869(6) 0.0224(3) Uani 1 1 d D U . . .
H203 H 0.2787(15) 0.8356(13) -0.0242(6) 0.027 Uiso 1 1 d D U . . .
C4C C 0.22971(14) 1.00835(12) 0.07997(6) 0.0291(4) Uani 1 1 d . U . . .
H4C H 0.195053 1.052312 0.086676 0.035 Uiso 1 1 calc R U . . .
C4 C 0.65717(12) 0.66628(9) 0.30294(5) 0.0192(3) Uani 1 1 d . U . . .
N4 N 0.40673(11) 0.84509(8) 0.40023(5) 0.0225(3) Uani 1 1 d . U . . .
H4 H 0.392044 0.891032 0.398420 0.027 Uiso 1 1 calc R U . . .
N5 N 0.43744(12) 0.86553(9) 0.17062(5) 0.0248(3) Uani 1 1 d . U . . .
H305 H 0.408857 0.904707 0.183794 0.030 Uiso 1 1 calc R U . . .
C5C C 0.30146(13) 0.98283(10) 0.10985(6) 0.0238(3) Uani 1 1 d . U . . .
C5 C 0.67055(12) 0.67500(9) 0.25864(5) 0.0190(3) Uani 1 1 d . U . . .
C6 C 0.74274(12) 0.63832(10) 0.23849(6) 0.0213(3) Uani 1 1 d . U . . .
H6 H 0.753365 0.646333 0.210043 0.026 Uiso 1 1 calc R U . . .
N6 N 0.52100(11) 0.76092(9) 0.12351(5) 0.0229(3) Uani 1 1 d . U . . .
H306 H 0.547282 0.728668 0.103755 0.028 Uiso 1 1 calc R U . . .
N7 N 1.05092(10) 0.47302(8) 0.24639(5) 0.0192(3) Uani 1 1 d . U . . .
C7 C 0.48932(11) 0.73430(10) 0.38590(6) 0.0196(3) Uani 1 1 d . U . . .
C8 C 0.46183(12) 0.80516(9) 0.37370(5) 0.0193(3) Uani 1 1 d . U . . .
N8 N 1.08868(10) 0.40385(8) 0.24034(5) 0.0187(3) Uani 1 1 d . U . . .
C8C C 0.24578(13) 0.69532(11) -0.00395(6) 0.0263(3) Uani 1 1 d . U . . .
C9 C 0.48920(12) 0.82038(9) 0.33438(5) 0.0201(3) Uani 1 1 d . U . . .
H9 H 0.469969 0.865161 0.325460 0.024 Uiso 1 1 calc R U . . .
N9 N 1.03554(10) 0.45507(8) 0.33402(5) 0.0193(3) Uani 1 1 d . U . . .
C9C C 0.24705(15) 0.64577(12) 0.02438(6) 0.0298(4) Uani 1 1 d . U . . .
H9C H 0.218993 0.595364 0.016407 0.036 Uiso 1 1 calc R U . . .
C10 C 0.54374(12) 0.77173(9) 0.30806(5) 0.0187(3) Uani 1 1 d . U . . .
N10 N 1.08639(10) 0.39324(8) 0.32048(5) 0.0188(3) Uani 1 1 d . U . . .
C10C C 0.29786(14) 0.68480(11) 0.06701(6) 0.0263(3) Uani 1 1 d . U . . .
C11 C 0.58375(12) 0.70826(9) 0.32470(6) 0.0194(3) Uani 1 1 d . U . . .
N11 N 0.88710(10) 0.37795(8) 0.25799(5) 0.0199(3) Uani 1 1 d . U . . .
C014 C 0.20182(12) 0.90943(10) 0.38492(6) 0.0220(3) Uani 1 1 d . U . . .
N14 N 0.36355(10) 0.84303(8) 0.54178(5) 0.0197(3) Uani 1 1 d . U . . .
C14C C 0.57668(14) 0.86149(13) -0.00154(7) 0.0336(4) Uani 1 1 d . U . . .
H14C H 0.630853 0.866298 -0.015890 0.040 Uiso 1 1 calc R U . . .
C14 C 0.53963(12) 0.76492(10) 0.16747(5) 0.0202(3) Uani 1 1 d . U . . .
C13 C 0.49072(12) 0.82353(10) 0.19474(6) 0.0215(3) Uani 1 1 d . U . . .
N13 N 0.42211(10) 0.83755(8) 0.50979(5) 0.0205(3) Uani 1 1 d . U . . .
C13C C 0.47926(14) 0.85960(12) -0.02060(6) 0.0276(4) Uani 1 1 d . U . . .
C12 C 0.55294(12) 0.68945(10) 0.36139(6) 0.0220(3) Uani 1 1 d . U . . .
H12 H 0.574747 0.645438 0.370525 0.026 Uiso 1 1 calc R U . . .
N12 N 0.95364(10) 0.32425(8) 0.25738(5) 0.0188(3) Uani 1 1 d . U . . .
C15 C 0.59952(12) 0.71813(10) 0.18997(6) 0.0213(3) Uani 1 1 d . U . . .
H15 H 0.635049 0.682345 0.172790 0.026 Uiso 1 1 calc R U . . .
N15 N 0.24248(10) 0.86045(8) 0.45369(5) 0.0203(3) Uani 1 1 d . U . . .
C15C C 0.57879(13) 0.85485(12) 0.04329(7) 0.0281(4) Uani 1 1 d . U . . .
C16 C 0.60744(12) 0.72328(9) 0.23598(5) 0.0191(3) Uani 1 1 d . U . . .
N16 N 0.20565(10) 0.85999(8) 0.49231(5) 0.0193(3) Uani 1 1 d . U . . .
C18 C 0.49976(13) 0.82757(10) 0.24136(6) 0.0220(3) Uani 1 1 d . U . . .
H18 H 0.468982 0.865948 0.259348 0.026 Uiso 1 1 calc R U . . .
N18 N 0.24585(10) 0.73098(8) 0.50064(5) 0.0195(3) Uani 1 1 d . U . . .
C17 C 0.55236(12) 0.77728(9) 0.26251(5) 0.0193(3) Uani 1 1 d . U . . .
N17 N 0.27818(10) 0.71205(8) 0.46015(5) 0.0206(3) Uani 1 1 d . U . . .
C01F C 1.20931(12) 0.33380(10) 0.19787(6) 0.0214(3) Uani 1 1 d . U . . .
N19 N 0.33392(11) 0.91868(9) 0.08810(5) 0.0221(3) Uani 1 1 d . U . . .
C01H C 0.06307(12) 0.90325(10) 0.52777(6) 0.0207(3) Uani 1 1 d . U . . .
C01R C 0.10324(13) 0.71738(11) 0.56655(6) 0.0256(3) Uani 1 1 d . U . . .
H01R H 0.077070 0.749220 0.547560 0.031 Uiso 1 1 calc R U . . .
C01S C 0.95468(13) 0.18271(10) 0.24539(6) 0.0227(3) Uani 1 1 d . U . . .
C01U C 0.36795(13) 0.90553(11) 0.62396(6) 0.0251(3) Uani 1 1 d . U . . .
C01V C 1.20494(12) 0.31327(10) 0.35603(6) 0.0222(3) Uani 1 1 d . U . . .
C01X C 1.16465(14) 0.26081(10) 0.18255(6) 0.0259(3) Uani 1 1 d . U . . .
H01X H 1.096954 0.252426 0.181679 0.031 Uiso 1 1 calc R U . . .
C01Z C 0.17426(13) 0.66909(10) 0.55362(6) 0.0225(3) Uani 1 1 d . U . . .
C020 C 0.34225(13) 1.01692(10) 0.15831(6) 0.0244(3) Uani 1 1 d . U . . .
N20 N 0.28357(11) 0.90224(9) 0.04422(5) 0.0225(3) Uani 1 1 d . U . . .
C023 C 0.28562(13) 0.59769(11) 0.40069(6) 0.0249(3) Uani 1 1 d . U . . .
N23 N 0.32687(11) 0.75487(9) 0.06482(5) 0.0238(3) Uani 1 1 d . U . . .
N22 N 0.42663(11) 0.85074(9) 0.01167(5) 0.0226(3) Uani 1 1 d . U . . .
N21 N 0.48784(11) 0.84791(9) 0.05089(5) 0.0235(3) Uani 1 1 d . U . . .
C025 C 1.01702(12) 0.54078(10) 0.40687(6) 0.0213(3) Uani 1 1 d . U . . .
N24 N 0.29438(11) 0.76115(9) 0.02112(5) 0.0231(3) Uani 1 1 d . U . . .
C027 C 0.23621(13) 0.97955(11) 0.38095(6) 0.0253(3) Uani 1 1 d . U . . .
H027 H 0.244084 1.021592 0.406406 0.030 Uiso 1 1 calc R U . . .
C028 C 1.07049(13) 0.59042(10) 0.22034(6) 0.0234(3) Uani 1 1 d . U . . .
C029 C 1.26391(13) 0.29746(10) 0.32295(6) 0.0249(3) Uani 1 1 d . U . . .
H029 H 1.259687 0.325469 0.300122 0.030 Uiso 1 1 calc R U . . .
C02A C 1.21325(14) 0.27179(10) 0.38978(6) 0.0267(3) Uani 1 1 d . U . . .
H02A H 1.173479 0.281558 0.412395 0.032 Uiso 1 1 calc R U . . .
C02B C 0.58458(12) 0.88582(10) 0.50432(6) 0.0230(3) Uani 1 1 d . U . . .
C02C C 0.44230(14) 1.03424(11) 0.17174(6) 0.0274(4) Uani 1 1 d . U . . .
H02C H 0.483305 1.025286 0.149615 0.033 Uiso 1 1 calc R U . . .
C02D C 1.02537(14) 0.17233(11) 0.28113(6) 0.0265(3) Uani 1 1 d . U . . .
H02D H 1.046409 0.212978 0.306928 0.032 Uiso 1 1 calc R U . . .
C02E C -0.03517(12) 0.87832(10) 0.51564(6) 0.0238(3) Uani 1 1 d . U . . .
H02E H -0.063738 0.860633 0.484383 0.029 Uiso 1 1 calc R U . . .
C02H C 0.07065(14) 0.71898(12) 0.60724(6) 0.0293(4) Uani 1 1 d . U . . .
H02H H 0.023180 0.752609 0.616194 0.035 Uiso 1 1 calc R U . . .
C02I C 0.10320(13) 0.93196(11) 0.57380(6) 0.0256(3) Uani 1 1 d . U . . .
H02I H 0.169299 0.951046 0.582401 0.031 Uiso 1 1 calc R U . . .
C02K C 0.70815(13) 0.38215(11) 0.24590(6) 0.0270(4) Uani 1 1 d . U . . .
C02L C 0.32013(15) 0.85009(12) 0.63886(6) 0.0295(4) Uani 1 1 d . U . . .
H02L H 0.315532 0.798978 0.622220 0.035 Uiso 1 1 calc R U . . .
C02M C 1.02290(14) 0.61134(10) 0.39656(6) 0.0267(3) Uani 1 1 d . U . . .
H02M H 1.051272 0.617047 0.371351 0.032 Uiso 1 1 calc R U . . .
C02O C 0.72452(14) 0.89967(12) 0.45098(7) 0.0316(4) Uani 1 1 d . U . . .
H02O H 0.770763 0.904380 0.432195 0.038 Uiso 1 1 calc R U . . .
C02P C 0.61689(13) 0.95664(11) 0.50051(7) 0.0269(4) Uani 1 1 d . U . . .
H02P H 0.591696 1.000675 0.516332 0.032 Uiso 1 1 calc R U . . .
C02Q C 0.19797(14) 0.68297(12) -0.05199(6) 0.0295(4) Uani 1 1 d . U . . .
C02R C 0.25918(14) 0.98850(11) 0.33982(6) 0.0274(4) Uani 1 1 d . U . . .
H02R H 0.282686 1.036605 0.337440 0.033 Uiso 1 1 calc R U . . .
C02V C -0.09151(14) 0.87920(12) 0.54898(7) 0.0292(4) Uani 1 1 d . U . . .
H02V H -0.158275 0.861917 0.540476 0.035 Uiso 1 1 calc R U . . .
C02W C 0.62557(13) 0.82208(11) 0.48238(7) 0.0281(4) Uani 1 1 d . U . . .
H02W H 0.605673 0.773620 0.485628 0.034 Uiso 1 1 calc R U . . .
C02X C 0.43286(14) 0.86802(11) -0.06598(6) 0.0273(4) Uani 1 1 d . U . . .
C02Y C 0.28267(14) 1.03197(11) 0.19103(6) 0.0275(4) Uani 1 1 d . U . . .
H02Y H 0.214371 1.021048 0.182192 0.033 Uiso 1 1 calc R U . . .
C030 C 0.26246(14) 0.62925(12) 0.36312(6) 0.0304(4) Uani 1 1 d . U . . .
H030 H 0.233907 0.676365 0.366446 0.036 Uiso 1 1 calc R U . . .
C031 C -0.05030(15) 0.90531(12) 0.59469(7) 0.0315(4) Uani 1 1 d . U . . .
H031 H -0.088351 0.904477 0.617504 0.038 Uiso 1 1 calc R U . . .
C032 C 0.20909(14) 0.62080(11) 0.58110(6) 0.0276(4) Uani 1 1 d . U . . .
H032 H 0.255945 0.586553 0.572187 0.033 Uiso 1 1 calc R U . . .
C033 C 1.32876(14) 0.24102(11) 0.32320(7) 0.0314(4) Uani 1 1 d . U . . .
H033 H 1.367435 0.229977 0.300175 0.038 Uiso 1 1 calc R U . . .
C034 C 1.05494(14) 0.64219(11) 0.25931(7) 0.0281(4) Uani 1 1 d . U . . .
H034 H 1.061917 0.627815 0.287573 0.034 Uiso 1 1 calc R U . . .
C035 C 0.92434(15) 0.12234(11) 0.20782(7) 0.0309(4) Uani 1 1 d . U . . .
H035 H 0.876762 0.128786 0.183131 0.037 Uiso 1 1 calc R U . . .
C036 C 0.15328(14) 0.95433(13) -0.00470(7) 0.0316(4) Uani 1 1 d . U . . .
C037 C 0.97565(13) 0.53329(11) 0.44415(6) 0.0260(3) Uani 1 1 d . U . . .
H037 H 0.972007 0.485723 0.451776 0.031 Uiso 1 1 calc R U . . .
C038 C 0.04637(15) 0.93260(12) 0.60707(6) 0.0301(4) Uani 1 1 d . U . . .
H038 H 0.073966 0.951797 0.638328 0.036 Uiso 1 1 calc R U . . .
C039 C 0.24798(15) 0.92784(12) 0.30250(6) 0.0310(4) Uani 1 1 d . U . . .
H039 H 0.263924 0.934205 0.274581 0.037 Uiso 1 1 calc R U . . .
C03A C 1.27970(15) 0.21627(11) 0.39021(7) 0.0332(4) Uani 1 1 d . U . . .
H03A H 1.285680 0.188889 0.413389 0.040 Uiso 1 1 calc R U . . .
C3A C 1.15413(12) 0.40013(10) 0.21178(5) 0.0196(3) Uani 1 1 d . U . . .
C03B C 0.19047(16) 0.84856(12) 0.34706(7) 0.0321(4) Uani 1 1 d . U . . .
H03B H 0.166878 0.800384 0.349294 0.039 Uiso 1 1 calc R U . . .
C3B C 0.21420(12) 0.66759(10) 0.51176(6) 0.0212(3) Uani 1 1 d . U . . .
C03D C 0.69531(14) 0.82875(12) 0.45578(7) 0.0312(4) Uani 1 1 d . U . . .
H03D H 0.722825 0.785063 0.440973 0.037 Uiso 1 1 calc R U . . .
C03E C 0.68759(14) 0.42818(12) 0.21545(8) 0.0325(4) Uani 1 1 d . U . . .
H03E H 0.730899 0.432705 0.195295 0.039 Uiso 1 1 calc R U . . .
C03F C 0.98737(16) 0.67354(11) 0.42305(7) 0.0338(4) Uani 1 1 d . U . . .
H03F H 0.992151 0.721542 0.416053 0.041 Uiso 1 1 calc R U . . .
C03G C 0.45728(15) 0.82285(13) -0.10532(7) 0.0326(4) Uani 1 1 d . U . . .
H03G H 0.505188 0.787453 -0.102847 0.039 Uiso 1 1 calc R U . . .
C03H C 0.10707(16) 0.67186(12) 0.63467(7) 0.0324(4) Uani 1 1 d . U . . .
H03H H 0.085003 0.673430 0.662513 0.039 Uiso 1 1 calc R U . . .
C03I C 0.48232(15) 1.06457(12) 0.21739(7) 0.0317(4) Uani 1 1 d . U . . .
H03I H 0.550540 1.075824 0.226362 0.038 Uiso 1 1 calc R U . . .
C03J C 0.27911(17) 0.86920(15) 0.67798(7) 0.0383(5) Uani 1 1 d . U . . .
H03J H 0.245474 0.831265 0.687465 0.046 Uiso 1 1 calc R U . . .
C03K C 0.31856(14) 0.65847(12) 0.10976(7) 0.0297(4) Uani 1 1 d . U . . .
C03L C 1.21956(16) 0.20038(11) 0.16856(7) 0.0338(4) Uani 1 1 d . U . . .
H03L H 1.189230 0.150686 0.158249 0.041 Uiso 1 1 calc R U . . .
C03M C 0.34229(15) 0.88202(13) -0.15181(7) 0.0333(4) Uani 1 1 d . U . . .
H03M H 0.311487 0.886916 -0.181045 0.040 Uiso 1 1 calc R U . . .
C03N C 0.55866(17) 0.61644(13) 0.50938(9) 0.0441(6) Uani 1 1 d . U . . .
H03C H 0.498765 0.596660 0.486881 0.053 Uiso 1 1 calc R U . . .
H03K H 0.572173 0.669614 0.508429 0.053 Uiso 1 1 calc R U . . .
C03O C 0.41134(16) 0.82971(14) -0.14825(7) 0.0361(4) Uani 1 1 d . U . . .
H03O H 0.427383 0.798570 -0.174985 0.043 Uiso 1 1 calc R U . . .
C03P C 0.31792(15) 0.92725(12) -0.11294(7) 0.0307(4) Uani 1 1 d . U . . .
H03P H 0.270040 0.962643 -0.115557 0.037 Uiso 1 1 calc R U . . .
C03Q C 1.30856(14) 0.34524(11) 0.19829(8) 0.0317(4) Uani 1 1 d . U . . .
H03Q H 1.339222 0.394841 0.208292 0.038 Uiso 1 1 calc R U . . .
C03R C 0.21345(17) 0.85775(13) 0.30590(7) 0.0365(4) Uani 1 1 d . U . . .
H03R H 0.205415 0.815978 0.280279 0.044 Uiso 1 1 calc R U . . .
C03S C 0.24387(17) 0.70453(12) -0.08472(7) 0.0340(4) Uani 1 1 d . U . . .
H03S H 0.307932 0.728059 -0.076253 0.041 Uiso 1 1 calc R U . . .
C03T C 0.42281(17) 1.07835(12) 0.24972(7) 0.0346(4) Uani 1 1 d . U . . .
H03T H 0.450386 1.098364 0.280904 0.042 Uiso 1 1 calc R U . . .
C03U C 0.37678(15) 0.97994(12) 0.64983(7) 0.0322(4) Uani 1 1 d . U . . .
H03U H 0.409971 1.018224 0.640444 0.039 Uiso 1 1 calc R U . . .
C03V C 1.06323(16) 0.61310(12) 0.17952(7) 0.0329(4) Uani 1 1 d . U . . .
H03V H 1.074481 0.578702 0.152854 0.039 Uiso 1 1 calc R U . . .
C03W C 0.32715(15) 0.52869(11) 0.39510(7) 0.0317(4) Uani 1 1 d . U . . .
H03W H 0.342272 0.506287 0.420361 0.038 Uiso 1 1 calc R U . . .
C03X C 1.06518(16) 0.10309(12) 0.27929(7) 0.0324(4) Uani 1 1 d . U . . .
H03X H 1.114028 0.096851 0.303553 0.039 Uiso 1 1 calc R U . . .
C03Y C 0.17548(16) 0.62255(12) 0.62160(7) 0.0323(4) Uani 1 1 d . U . . .
H03Y H 0.199745 0.589690 0.640270 0.039 Uiso 1 1 calc R U . . .
C03Z C 0.73972(17) 0.88995(15) 0.15936(9) 0.0442(5) Uani 1 1 d . U . . .
H03Z H 0.738616 0.915848 0.189889 0.053 Uiso 1 1 calc R U . . .
C040 C 0.36366(15) 0.92068(11) -0.07020(7) 0.0290(4) Uani 1 1 d . U . . .
H040 H 0.347696 0.952320 -0.043608 0.035 Uiso 1 1 calc R U . . .
C042 C 0.66311(14) 0.85506(13) 0.07988(7) 0.0328(4) Uani 1 1 d . U . . .
C043 C 0.66256(15) 0.89285(12) 0.12469(7) 0.0341(4) Uani 1 1 d . U . . .
H043 H 0.608833 0.920981 0.131711 0.041 Uiso 1 1 calc R U . . .
C044 C 1.33706(16) 0.20092(11) 0.35691(8) 0.0353(4) Uani 1 1 d . U . . .
H044 H 1.382006 0.162926 0.357220 0.042 Uiso 1 1 calc R U . . .
C045 C 0.32302(17) 1.06301(12) 0.23669(7) 0.0331(4) Uani 1 1 d . U . . .
H045 H 0.282174 1.073614 0.258819 0.040 Uiso 1 1 calc R U . . .
C046 C 0.94499(16) 0.66524(12) 0.45965(7) 0.0365(5) Uani 1 1 d . U . . .
H046 H 0.919708 0.707362 0.477379 0.044 Uiso 1 1 calc R U . . .
C047 C 0.32345(16) 0.52365(14) 0.31576(7) 0.0390(5) Uani 1 1 d . U . . .
H047 H 0.336516 0.498502 0.286873 0.047 Uiso 1 1 calc R U . . .
C049 C 0.28107(15) 0.59186(14) 0.32062(7) 0.0371(5) Uani 1 1 d . U . . .
H049 H 0.264589 0.613316 0.295045 0.044 Uiso 1 1 calc R U . . .
C04A C 0.33701(17) 0.99817(14) 0.68938(7) 0.0413(5) Uani 1 1 d . U . . .
H04A H 0.344219 1.048711 0.707059 0.050 Uiso 1 1 calc R U . . .
C4A C 1.15858(12) 0.46818(10) 0.19929(6) 0.0219(3) Uani 1 1 d . U . . .
H4A H 1.197760 0.482154 0.179603 0.026 Uiso 1 1 calc R U . . .
C04B C 1.02943(16) 0.71434(12) 0.25710(8) 0.0360(4) Uani 1 1 d . U . . .
H04B H 1.016833 0.748649 0.283516 0.043 Uiso 1 1 calc R U . . .
C4B C 0.22756(13) 0.60635(10) 0.47777(6) 0.0240(3) Uani 1 1 d . U . . .
H4B H 0.213669 0.554479 0.476434 0.029 Uiso 1 1 calc R U . . .
C04C C 0.93963(15) 0.59579(13) 0.47023(7) 0.0339(4) Uani 1 1 d . U . . .
H04C H 0.911193 0.590440 0.495481 0.041 Uiso 1 1 calc R U . . .
C04D C 0.96350(18) 0.05271(12) 0.20638(8) 0.0396(5) Uani 1 1 d . U . . .
H04D H 0.942048 0.011681 0.180859 0.048 Uiso 1 1 calc R U . . .
C04E C 0.34685(17) 0.49199(12) 0.35274(8) 0.0384(5) Uani 1 1 d . U . . .
H04E H 0.376336 0.445260 0.349353 0.046 Uiso 1 1 calc R U . . .
C04F C 0.28718(17) 0.94324(15) 0.70306(7) 0.0421(5) Uani 1 1 d . U . . .
H04F H 0.258620 0.956248 0.729537 0.051 Uiso 1 1 calc R U . . .
C04H C 0.09888(15) 0.88833(15) -0.02986(7) 0.0384(5) Uani 1 1 d . U . . .
H04H H 0.104145 0.843197 -0.019314 0.046 Uiso 1 1 calc R U . . .
C04I C 0.30218(16) 0.70232(13) 0.15080(7) 0.0355(4) Uani 1 1 d . U . . .
H04I H 0.276596 0.750216 0.151696 0.043 Uiso 1 1 calc R U . . .
C04J C 0.35447(19) 0.58741(13) 0.10900(8) 0.0406(5) Uani 1 1 d . U . . .
H04J H 0.364802 0.556200 0.081078 0.049 Uiso 1 1 calc R U . . .
C04K C 1.03386(18) 0.04299(12) 0.24214(8) 0.0379(5) Uani 1 1 d . U . . .
H04K H 1.060392 -0.004592 0.241150 0.045 Uiso 1 1 calc R U . . .
C04L C 0.60362(15) 0.46782(13) 0.21433(9) 0.0411(5) Uani 1 1 d . U . . .
H04L H 0.590013 0.499093 0.193410 0.049 Uiso 1 1 calc R U . . .
C04M C 0.64250(15) 0.37418(16) 0.27397(8) 0.0424(5) Uani 1 1 d . U . . .
H04M H 0.654191 0.341297 0.294042 0.051 Uiso 1 1 calc R U . . .
C04N C 0.14302(18) 1.02027(15) -0.02039(8) 0.0446(5) Uani 1 1 d . U . . .
H04N H 0.178609 1.065818 -0.003224 0.054 Uiso 1 1 calc R U . . .
C04O C 0.03662(17) 0.88884(19) -0.07061(8) 0.0502(6) Uani 1 1 d . U . . .
H04O H -0.000007 0.843775 -0.087830 0.060 Uiso 1 1 calc R U . . .
C04Q C 1.31876(18) 0.21239(13) 0.16960(9) 0.0424(5) Uani 1 1 d . U . . .
H04Q H 1.356074 0.170919 0.160271 0.051 Uiso 1 1 calc R U . . .
C04R C 1.02233(19) 0.73634(13) 0.21615(9) 0.0423(5) Uani 1 1 d . U . . .
H04R H 1.005650 0.785931 0.214612 0.051 Uiso 1 1 calc R U . . .
C04S C 0.32296(17) 0.67668(15) 0.19078(8) 0.0415(5) Uani 1 1 d . U . . .
H04S H 0.311779 0.707201 0.218743 0.050 Uiso 1 1 calc R U . . .
C04T C 1.36283(16) 0.28466(13) 0.18421(9) 0.0424(5) Uani 1 1 d . U . . .
H04T H 1.430361 0.292939 0.184620 0.051 Uiso 1 1 calc R U . . .
C04V C 0.10498(18) 0.64762(17) -0.06536(8) 0.0488(6) Uani 1 1 d . U . . .
H04V H 0.073040 0.632371 -0.043534 0.059 Uiso 1 1 calc R U . . .
C04W C 0.35970(18) 0.60710(16) 0.18970(8) 0.0462(6) Uani 1 1 d . U . . .
H04W H 0.374421 0.589978 0.217008 0.055 Uiso 1 1 calc R U . . .
C04X C 0.81778(19) 0.8493(2) 0.14918(10) 0.0605(8) Uani 1 1 d . U . . .
H04X H 0.870698 0.847363 0.172766 0.073 Uiso 1 1 calc R U . . .
C04Y C 0.1958(2) 0.69154(15) -0.12959(7) 0.0474(6) Uani 1 1 d . U . . .
H04Y H 0.226847 0.706807 -0.151690 0.057 Uiso 1 1 calc R U . . .
C04Z C 1.03956(19) 0.68597(13) 0.17768(9) 0.0439(5) Uani 1 1 d . U . . .
H04Z H 1.035195 0.701259 0.149781 0.053 Uiso 1 1 calc R U . . .
C050 C 0.54101(16) 0.46171(15) 0.24326(10) 0.0490(6) Uani 1 1 d . U . . .
H050 H 0.485046 0.489956 0.243053 0.059 Uiso 1 1 calc R U . . .
C051 C 0.02792(18) 0.9540(2) -0.08600(9) 0.0564(7) Uani 1 1 d . U . . .
H051 H -0.014526 0.953699 -0.113774 0.068 Uiso 1 1 calc R U . . .
C052 C 0.46566(18) 0.6609(2) 0.57768(11) 0.0605(8) Uani 1 1 d . U . . .
H052 H 0.430807 0.693004 0.561195 0.073 Uiso 1 1 calc R U . . .
C053 C 0.55887(17) 0.41465(19) 0.27275(10) 0.0550(7) Uani 1 1 d . U . . .
H053 H 0.514367 0.409644 0.292296 0.066 Uiso 1 1 calc R U . . .
C054 C 0.3751(2) 0.56233(16) 0.14917(9) 0.0497(6) Uani 1 1 d . U . . .
H054 H 0.399897 0.514233 0.148546 0.060 Uiso 1 1 calc R U . . .
C055 C 0.0806(2) 1.01950(19) -0.06124(9) 0.0569(7) Uani 1 1 d . U . . .
H055 H 0.074416 1.064403 -0.071993 0.068 Uiso 1 1 calc R U . . .
C056 C 0.5387(2) 0.61478(15) 0.55893(10) 0.0524(7) Uani 1 1 d . U . . .
H05A H 0.520510 0.561730 0.558580 0.063 Uiso 1 1 calc R U . . .
H05B H 0.601068 0.629497 0.580525 0.063 Uiso 1 1 calc R U . . .
C057 C 0.74245(17) 0.81464(19) 0.06989(10) 0.0540(7) Uani 1 1 d . U . . .
H057 H 0.744352 0.789271 0.039353 0.065 Uiso 1 1 calc R U . . .
C058 C 0.1034(2) 0.6567(2) -0.14228(8) 0.0628(8) Uani 1 1 d . U . . .
H058 H 0.070922 0.648046 -0.173050 0.075 Uiso 1 1 calc R U . . .
C059 C 0.0584(2) 0.6344(2) -0.11056(9) 0.0678(9) Uani 1 1 d . U . . .
H059 H -0.005103 0.609847 -0.119513 0.081 Uiso 1 1 calc R U . . .
C05A C 0.6376(2) 0.57403(17) 0.49569(10) 0.0566(7) Uani 1 1 d . U . . .
H05C H 0.624062 0.520539 0.495970 0.068 Uiso 1 1 calc R U . . .
H05D H 0.697799 0.593395 0.518032 0.068 Uiso 1 1 calc R U . . .
C5A C 1.09313(12) 0.51233(9) 0.22175(6) 0.0197(3) Uani 1 1 d . U . . .
C05B C 0.8195(2) 0.8114(2) 0.10493(11) 0.0710(10) Uani 1 1 d . U . . .
H05E H 0.873168 0.783060 0.098225 0.085 Uiso 1 1 calc R U . . .
C5B C 0.26589(12) 0.63684(10) 0.44571(6) 0.0227(3) Uani 1 1 d . U . . .
C05C C 0.6538(3) 0.57838(19) 0.44816(11) 0.0643(8) Uani 1 1 d . U . . .
H05F H 0.595855 0.556320 0.425603 0.096 Uiso 1 1 calc R U . . .
H05G H 0.709968 0.550318 0.440941 0.096 Uiso 1 1 calc R U . . .
H05H H 0.665959 0.631290 0.447482 0.096 Uiso 1 1 calc R U . . .
C05E C 0.4474(2) 0.6564(2) 0.62284(12) 0.0647(8) Uani 1 1 d . U . . .
H05I H 0.396646 0.689963 0.631200 0.097 Uiso 1 1 calc R U . . .
H05J H 0.507262 0.671841 0.645409 0.097 Uiso 1 1 calc R U . . .
H05K H 0.425932 0.604367 0.622059 0.097 Uiso 1 1 calc R U . . .
C05F C 0.6457(4) 0.5850(2) 0.05962(17) 0.0951(13) Uani 1 1 d . U . . .
H05L H 0.675790 0.636568 0.073763 0.114 Uiso 1 1 calc R U . . .
H05M H 0.590539 0.577006 0.074821 0.114 Uiso 1 1 calc R U . . .
C05G C 0.7185(4) 0.5297(3) 0.06792(15) 0.0989(14) Uani 1 1 d . U . . .
H05N H 0.687702 0.478122 0.054400 0.119 Uiso 1 1 calc R U . . .
H05O H 0.772577 0.536713 0.051853 0.119 Uiso 1 1 calc R U . . .
C05J C 0.5290(4) 0.6347(3) -0.0016(2) 0.1212(19) Uani 1 1 d . U . . .
H05P H 0.554955 0.686872 0.014109 0.145 Uiso 1 1 calc R U . . .
H05Q H 0.470402 0.623309 0.010476 0.145 Uiso 1 1 calc R U . . .
C05K C 0.6057(3) 0.5793(3) 0.00790(18) 0.0998(14) Uani 1 1 d . U . . .
H05R H 0.660916 0.588088 -0.007077 0.120 Uiso 1 1 calc R U . . .
H05S H 0.577051 0.527292 -0.006279 0.120 Uiso 1 1 calc R U . . .
C05L C 0.7594(5) 0.5354(3) 0.11663(15) 0.133(2) Uani 1 1 d . U . . .
H05T H 0.799087 0.492689 0.119344 0.199 Uiso 1 1 calc R U . . .
H05U H 0.706298 0.534508 0.133668 0.199 Uiso 1 1 calc R U . . .
H05V H 0.799953 0.582751 0.129069 0.199 Uiso 1 1 calc R U . . .
C05M C 0.5005(4) 0.6285(4) -0.0550(3) 0.163(3) Uani 1 1 d . U . . .
H05W H 0.559538 0.633940 -0.067532 0.244 Uiso 1 1 calc R U . . .
H05X H 0.457961 0.668474 -0.060413 0.244 Uiso 1 1 calc R U . . .
H05Y H 0.466343 0.579110 -0.069960 0.244 Uiso 1 1 calc R U . . .
C8A C 0.90664(12) 0.25439(10) 0.24753(6) 0.0211(3) Uani 1 1 d . U . . .
C9A C 0.80774(13) 0.26388(10) 0.24180(6) 0.0242(3) Uani 1 1 d . U . . .
H9A H 0.756527 0.225345 0.234760 0.029 Uiso 1 1 calc R U . . .
C8B C 0.12221(12) 0.89660(10) 0.49157(6) 0.0200(3) Uani 1 1 d . U . . .
C10A C 0.79853(12) 0.34152(10) 0.24844(6) 0.0224(3) Uani 1 1 d . U . . .
C9B C 0.10515(13) 0.92189(10) 0.45165(6) 0.0226(3) Uani 1 1 d . U . . .
H9B H 0.052501 0.949399 0.441672 0.027 Uiso 1 1 calc R U . . .
C10B C 0.18212(12) 0.89823(10) 0.42919(6) 0.0211(3) Uani 1 1 d . U . . .
C13A C 1.13789(12) 0.37430(9) 0.35777(6) 0.0195(3) Uani 1 1 d . U . . .
C14A C 1.11921(12) 0.42475(10) 0.39605(6) 0.0213(3) Uani 1 1 d . U . . .
H14A H 1.144141 0.425404 0.427001 0.026 Uiso 1 1 calc R U . . .
C13B C 0.41026(13) 0.88785(10) 0.58213(6) 0.0221(3) Uani 1 1 d . U . . .
C15A C 1.05599(12) 0.47463(9) 0.37973(5) 0.0196(3) Uani 1 1 d . U . . .
C14B C 0.50086(13) 0.91193(10) 0.57554(6) 0.0252(3) Uani 1 1 d . U . . .
H14B H 0.549589 0.944233 0.597414 0.030 Uiso 1 1 calc R U . . .
C300 C 0.68625(14) 0.96318(12) 0.47352(7) 0.0310(4) Uani 1 1 d . U . . .
H300 H 0.707213 1.011634 0.470661 0.037 Uiso 1 1 calc R U . . .
C15B C 0.50551(12) 0.87882(10) 0.53011(6) 0.0221(3) Uani 1 1 d . U . . .

loop_
_atom_site_aniso_label
_atom_site_aniso_U_11
_atom_site_aniso_U_22
_atom_site_aniso_U_33
_atom_site_aniso_U_23
_atom_site_aniso_U_13
_atom_site_aniso_U_12
Ni1A 0.01772(9) 0.02153(10) 0.01743(9) 0.00607(8) 0.00570(7) 0.00814(7)
Ni3A 0.02127(10) 0.02465(11) 0.01617(9) 0.00650(8) 0.00337(7) 0.00539(8)
Ni2A 0.01638(9) 0.02499(11) 0.01785(10) 0.00691(8) 0.00742(7) 0.00563(8)
C2I 0.0526(16) 0.073(2) 0.079(2) 0.0332(17) 0.0359(15) 0.0088(14)
Cl04 0.0642(4) 0.0570(4) 0.0721(5) 0.0062(3) 0.0313(4) -0.0151(3)
Cl05 0.0694(5) 0.0908(6) 0.0616(5) 0.0042(4) 0.0373(4) 0.0073(4)
C1J 0.030(3) 0.058(4) 0.131(10) -0.031(5) -0.022(4) -0.002(3)
Cl06 0.0430(8) 0.0518(9) 0.0383(7) 0.0124(5) 0.0030(5) 0.0104(5)
Cl07 0.0869(17) 0.0541(12) 0.0489(8) 0.0036(7) 0.0132(8) 0.0225(12)
C1I 0.098(12) 0.148(19) 0.079(8) 0.020(10) -0.030(7) 0.007(11)
Cl6A 0.118(4) 0.160(5) 0.115(4) 0.041(4) 0.035(3) 0.046(4)
Cl7A 0.097(3) 0.118(4) 0.0528(13) 0.035(2) 0.0279(17) 0.066(3)
C1 0.0190(7) 0.0233(8) 0.0198(7) 0.0065(6) 0.0064(6) 0.0065(6)
N1 0.0245(7) 0.0299(7) 0.0206(7) 0.0102(6) 0.0105(5) 0.0132(6)
B1 0.0186(8) 0.0216(8) 0.0172(7) 0.0054(6) 0.0052(6) 0.0068(6)
C2 0.0188(7) 0.0235(7) 0.0184(7) 0.0067(6) 0.0052(6) 0.0064(6)
N2 0.0232(7) 0.0300(7) 0.0180(6) 0.0094(6) 0.0069(5) 0.0126(6)
B2 0.0187(8) 0.0234(8) 0.0183(8) 0.0065(6) 0.0061(6) 0.0037(6)
C3C 0.0205(8) 0.0356(9) 0.0234(8) 0.0106(7) 0.0044(6) 0.0084(7)
C3 0.0215(7) 0.0281(8) 0.0191(7) 0.0087(6) 0.0077(6) 0.0095(6)
N3 0.0233(7) 0.0283(7) 0.0251(7) 0.0128(6) 0.0112(6) 0.0089(6)
B3 0.0216(8) 0.0296(9) 0.0174(8) 0.0070(7) 0.0049(6) 0.0045(7)
C4C 0.0268(9) 0.0356(10) 0.0264(9) 0.0085(7) 0.0052(7) 0.0135(7)
C4 0.0187(7) 0.0229(7) 0.0183(7) 0.0062(6) 0.0068(6) 0.0072(6)
N4 0.0260(7) 0.0230(7) 0.0234(7) 0.0080(5) 0.0129(6) 0.0082(5)
N5 0.0304(8) 0.0272(7) 0.0187(6) 0.0066(6) 0.0057(6) 0.0136(6)
C5C 0.0223(8) 0.0288(8) 0.0214(8) 0.0066(6) 0.0051(6) 0.0068(6)
C5 0.0189(7) 0.0224(7) 0.0179(7) 0.0067(6) 0.0055(5) 0.0062(6)
C6 0.0226(7) 0.0257(8) 0.0188(7) 0.0076(6) 0.0077(6) 0.0093(6)
N6 0.0266(7) 0.0264(7) 0.0172(6) 0.0059(5) 0.0054(5) 0.0099(6)
N7 0.0190(6) 0.0207(6) 0.0197(6) 0.0065(5) 0.0054(5) 0.0070(5)
C7 0.0167(7) 0.0248(8) 0.0199(7) 0.0079(6) 0.0062(6) 0.0058(6)
C8 0.0184(7) 0.0221(7) 0.0189(7) 0.0053(6) 0.0063(6) 0.0058(6)
N8 0.0198(6) 0.0214(6) 0.0170(6) 0.0053(5) 0.0067(5) 0.0077(5)
C8C 0.0248(8) 0.0330(9) 0.0206(8) 0.0057(7) 0.0043(6) -0.0007(7)
C9 0.0229(7) 0.0218(7) 0.0185(7) 0.0066(6) 0.0082(6) 0.0077(6)
N9 0.0188(6) 0.0217(6) 0.0188(6) 0.0051(5) 0.0059(5) 0.0079(5)
C9C 0.0321(9) 0.0327(9) 0.0239(8) 0.0076(7) 0.0033(7) -0.0037(7)
C10 0.0195(7) 0.0213(7) 0.0169(7) 0.0054(6) 0.0059(5) 0.0051(6)
N10 0.0187(6) 0.0212(6) 0.0171(6) 0.0046(5) 0.0041(5) 0.0071(5)
C10C 0.0280(9) 0.0295(9) 0.0219(8) 0.0082(7) 0.0041(7) -0.0006(7)
C11 0.0178(7) 0.0233(7) 0.0191(7) 0.0065(6) 0.0063(6) 0.0068(6)
N11 0.0180(6) 0.0237(7) 0.0190(6) 0.0064(5) 0.0037(5) 0.0070(5)
C014 0.0195(7) 0.0299(8) 0.0193(7) 0.0090(6) 0.0054(6) 0.0065(6)
N14 0.0187(6) 0.0233(7) 0.0181(6) 0.0062(5) 0.0045(5) 0.0029(5)
C14C 0.0232(8) 0.0528(13) 0.0304(9) 0.0181(9) 0.0091(7) 0.0038(8)
C14 0.0215(7) 0.0233(8) 0.0173(7) 0.0062(6) 0.0046(6) 0.0061(6)
C13 0.0232(8) 0.0248(8) 0.0184(7) 0.0073(6) 0.0051(6) 0.0083(6)
N13 0.0173(6) 0.0254(7) 0.0209(6) 0.0078(5) 0.0054(5) 0.0037(5)
C13C 0.0260(8) 0.0370(10) 0.0238(8) 0.0120(7) 0.0089(7) 0.0037(7)
C12 0.0218(7) 0.0255(8) 0.0234(8) 0.0098(6) 0.0099(6) 0.0100(6)
N12 0.0192(6) 0.0213(6) 0.0175(6) 0.0059(5) 0.0052(5) 0.0067(5)
C15 0.0231(8) 0.0240(8) 0.0192(7) 0.0065(6) 0.0074(6) 0.0096(6)
N15 0.0177(6) 0.0281(7) 0.0182(6) 0.0079(5) 0.0073(5) 0.0060(5)
C15C 0.0217(8) 0.0392(10) 0.0270(9) 0.0141(8) 0.0056(7) 0.0046(7)
C16 0.0191(7) 0.0225(7) 0.0177(7) 0.0063(6) 0.0062(5) 0.0069(6)
N16 0.0172(6) 0.0258(7) 0.0171(6) 0.0064(5) 0.0068(5) 0.0052(5)
C18 0.0269(8) 0.0239(8) 0.0176(7) 0.0061(6) 0.0073(6) 0.0107(6)
N18 0.0189(6) 0.0237(7) 0.0175(6) 0.0055(5) 0.0067(5) 0.0028(5)
C17 0.0201(7) 0.0219(7) 0.0174(7) 0.0053(6) 0.0059(6) 0.0064(6)
N17 0.0189(6) 0.0267(7) 0.0181(6) 0.0052(5) 0.0082(5) 0.0035(5)
C01F 0.0221(7) 0.0242(8) 0.0204(7) 0.0061(6) 0.0083(6) 0.0083(6)
N19 0.0226(7) 0.0278(7) 0.0164(6) 0.0059(5) 0.0035(5) 0.0058(5)
C01H 0.0201(7) 0.0241(8) 0.0200(7) 0.0049(6) 0.0086(6) 0.0073(6)
C01R 0.0235(8) 0.0323(9) 0.0228(8) 0.0079(7) 0.0075(6) -0.0002(7)
C01S 0.0235(8) 0.0232(8) 0.0230(8) 0.0064(6) 0.0072(6) 0.0045(6)
C01U 0.0234(8) 0.0320(9) 0.0185(7) 0.0053(6) 0.0006(6) 0.0047(7)
C01V 0.0223(8) 0.0213(7) 0.0219(8) 0.0050(6) 0.0007(6) 0.0046(6)
C01X 0.0276(8) 0.0266(8) 0.0247(8) 0.0049(7) 0.0089(7) 0.0070(7)
C01Z 0.0246(8) 0.0241(8) 0.0181(7) 0.0037(6) 0.0045(6) -0.0029(6)
C020 0.0274(8) 0.0251(8) 0.0219(8) 0.0065(6) 0.0052(6) 0.0097(7)
N20 0.0211(6) 0.0295(7) 0.0178(6) 0.0071(5) 0.0032(5) 0.0059(6)
C023 0.0214(8) 0.0290(9) 0.0229(8) 0.0005(7) 0.0077(6) 0.0001(6)
N23 0.0255(7) 0.0294(7) 0.0174(6) 0.0082(6) 0.0027(5) 0.0011(6)
N22 0.0214(7) 0.0301(7) 0.0185(6) 0.0093(6) 0.0045(5) 0.0046(6)
N21 0.0211(7) 0.0308(8) 0.0207(7) 0.0100(6) 0.0037(5) 0.0054(6)
C025 0.0196(7) 0.0243(8) 0.0191(7) 0.0030(6) 0.0032(6) 0.0054(6)
N24 0.0224(7) 0.0304(7) 0.0168(6) 0.0067(5) 0.0023(5) 0.0027(6)
C027 0.0248(8) 0.0293(9) 0.0236(8) 0.0077(7) 0.0070(6) 0.0078(7)
C028 0.0214(7) 0.0233(8) 0.0276(8) 0.0092(6) 0.0050(6) 0.0045(6)
C029 0.0237(8) 0.0258(8) 0.0248(8) 0.0057(7) 0.0022(6) 0.0079(6)
C02A 0.0282(9) 0.0265(8) 0.0253(8) 0.0091(7) 0.0002(7) 0.0044(7)
C02B 0.0165(7) 0.0272(8) 0.0263(8) 0.0106(7) 0.0008(6) 0.0024(6)
C02C 0.0269(8) 0.0290(9) 0.0268(9) 0.0068(7) 0.0048(7) 0.0084(7)
C02D 0.0321(9) 0.0265(8) 0.0228(8) 0.0078(7) 0.0072(7) 0.0066(7)
C02E 0.0207(7) 0.0289(8) 0.0228(8) 0.0054(6) 0.0071(6) 0.0066(6)
C02H 0.0288(9) 0.0345(10) 0.0251(8) 0.0031(7) 0.0120(7) -0.0021(7)
C02I 0.0229(8) 0.0309(9) 0.0225(8) 0.0032(7) 0.0065(6) 0.0055(7)
C02K 0.0190(7) 0.0320(9) 0.0273(9) 0.0034(7) 0.0009(6) 0.0048(7)
C02L 0.0353(10) 0.0344(10) 0.0189(8) 0.0079(7) 0.0033(7) 0.0023(8)
C02M 0.0294(9) 0.0261(8) 0.0250(8) 0.0067(7) 0.0046(7) 0.0066(7)
C02O 0.0204(8) 0.0438(11) 0.0323(10) 0.0124(8) 0.0050(7) -0.0019(7)
C02P 0.0201(8) 0.0292(9) 0.0324(9) 0.0110(7) 0.0021(7) 0.0011(6)
C02Q 0.0306(9) 0.0354(10) 0.0208(8) 0.0042(7) 0.0032(7) 0.0037(8)
C02R 0.0268(8) 0.0315(9) 0.0275(9) 0.0129(7) 0.0064(7) 0.0042(7)
C02V 0.0210(8) 0.0378(10) 0.0327(9) 0.0105(8) 0.0121(7) 0.0067(7)
C02W 0.0217(8) 0.0292(9) 0.0352(10) 0.0102(7) 0.0064(7) 0.0016(7)
C02X 0.0254(8) 0.0364(10) 0.0241(8) 0.0130(7) 0.0080(7) 0.0018(7)
C02Y 0.0305(9) 0.0274(9) 0.0253(8) 0.0057(7) 0.0075(7) 0.0054(7)
C030 0.0252(8) 0.0421(11) 0.0219(8) 0.0026(7) 0.0049(7) 0.0058(8)
C031 0.0306(9) 0.0419(11) 0.0299(9) 0.0142(8) 0.0175(8) 0.0145(8)
C032 0.0320(9) 0.0263(9) 0.0258(8) 0.0084(7) 0.0062(7) -0.0011(7)
C033 0.0285(9) 0.0290(9) 0.0337(10) 0.0013(7) 0.0038(7) 0.0122(7)
C034 0.0291(9) 0.0247(8) 0.0305(9) 0.0072(7) 0.0041(7) 0.0054(7)
C035 0.0319(9) 0.0284(9) 0.0295(9) 0.0022(7) 0.0036(7) 0.0027(7)
C036 0.0241(8) 0.0495(12) 0.0231(8) 0.0106(8) 0.0050(7) 0.0134(8)
C037 0.0272(8) 0.0290(9) 0.0213(8) 0.0036(7) 0.0060(6) 0.0048(7)
C038 0.0321(9) 0.0399(10) 0.0201(8) 0.0059(7) 0.0093(7) 0.0133(8)
C039 0.0344(10) 0.0406(10) 0.0214(8) 0.0121(8) 0.0079(7) 0.0051(8)
C03A 0.0360(10) 0.0262(9) 0.0372(10) 0.0138(8) -0.0028(8) 0.0060(8)
C3A 0.0173(7) 0.0243(8) 0.0182(7) 0.0049(6) 0.0055(5) 0.0051(6)
C03B 0.0431(11) 0.0305(9) 0.0232(8) 0.0067(7) 0.0077(8) -0.0027(8)
C3B 0.0199(7) 0.0249(8) 0.0194(7) 0.0051(6) 0.0051(6) 0.0008(6)
C03D 0.0217(8) 0.0347(10) 0.0379(10) 0.0068(8) 0.0094(7) 0.0034(7)
C03E 0.0240(9) 0.0323(10) 0.0397(11) 0.0090(8) 0.0001(8) 0.0056(7)
C03F 0.0382(11) 0.0252(9) 0.0347(10) 0.0031(8) 0.0017(8) 0.0106(8)
C03G 0.0307(9) 0.0462(12) 0.0271(9) 0.0150(8) 0.0120(7) 0.0113(8)
C03H 0.0392(10) 0.0375(10) 0.0212(8) 0.0059(7) 0.0102(7) -0.0086(8)
C03I 0.0310(9) 0.0333(10) 0.0284(9) 0.0061(8) -0.0005(7) 0.0055(8)
C03J 0.0392(11) 0.0561(13) 0.0213(9) 0.0131(9) 0.0048(8) 0.0019(10)
C03K 0.0291(9) 0.0351(10) 0.0261(9) 0.0134(7) 0.0013(7) -0.0055(7)
C03L 0.0422(11) 0.0242(9) 0.0373(11) 0.0049(8) 0.0153(9) 0.0091(8)
C03M 0.0339(10) 0.0424(11) 0.0259(9) 0.0153(8) 0.0032(7) -0.0011(8)
C03N 0.0394(11) 0.0359(11) 0.0575(14) 0.0315(11) -0.0157(10) -0.0055(9)
C03O 0.0373(11) 0.0493(12) 0.0251(9) 0.0109(9) 0.0114(8) 0.0072(9)
C03P 0.0302(9) 0.0327(10) 0.0321(9) 0.0148(8) 0.0044(7) 0.0014(7)
C03Q 0.0237(8) 0.0288(9) 0.0441(11) 0.0055(8) 0.0135(8) 0.0069(7)
C03R 0.0487(12) 0.0379(11) 0.0221(9) 0.0039(8) 0.0092(8) -0.0015(9)
C03S 0.0437(11) 0.0353(10) 0.0234(9) 0.0048(7) 0.0088(8) 0.0080(9)
C03T 0.0454(11) 0.0340(10) 0.0219(9) 0.0043(7) 0.0020(8) 0.0056(9)
C03U 0.0297(9) 0.0327(10) 0.0285(9) -0.0007(7) 0.0006(7) 0.0012(8)
C03V 0.0397(11) 0.0322(10) 0.0324(10) 0.0145(8) 0.0116(8) 0.0102(8)
C03W 0.0368(10) 0.0265(9) 0.0323(10) 0.0021(7) 0.0138(8) 0.0011(8)
C03X 0.0375(10) 0.0330(10) 0.0316(10) 0.0132(8) 0.0103(8) 0.0126(8)
C03Y 0.0407(11) 0.0327(10) 0.0257(9) 0.0136(8) 0.0045(8) -0.0053(8)
C03Z 0.0355(11) 0.0569(15) 0.0392(12) 0.0204(11) -0.0071(9) -0.0057(10)
C040 0.0324(9) 0.0315(9) 0.0257(9) 0.0095(7) 0.0080(7) 0.0036(7)
C042 0.0206(8) 0.0462(12) 0.0361(10) 0.0207(9) 0.0032(7) 0.0016(8)
C043 0.0275(9) 0.0378(11) 0.0362(10) 0.0147(8) -0.0035(8) -0.0021(8)
C044 0.0334(10) 0.0266(9) 0.0427(11) 0.0063(8) -0.0020(8) 0.0134(8)
C045 0.0452(11) 0.0314(10) 0.0243(9) 0.0050(7) 0.0124(8) 0.0061(8)
C046 0.0394(11) 0.0349(10) 0.0304(10) -0.0038(8) 0.0070(8) 0.0145(9)
C047 0.0355(11) 0.0485(12) 0.0266(9) -0.0090(9) 0.0126(8) -0.0022(9)
C049 0.0285(9) 0.0588(14) 0.0208(8) 0.0030(9) 0.0042(7) 0.0042(9)
C04A 0.0408(12) 0.0454(12) 0.0282(10) -0.0080(9) 0.0010(8) 0.0087(9)
C4A 0.0215(7) 0.0254(8) 0.0212(7) 0.0073(6) 0.0078(6) 0.0044(6)
C04B 0.0380(11) 0.0252(9) 0.0430(11) 0.0042(8) 0.0060(9) 0.0084(8)
C4B 0.0250(8) 0.0244(8) 0.0226(8) 0.0042(6) 0.0065(6) 0.0003(6)
C04C 0.0343(10) 0.0415(11) 0.0256(9) 0.0017(8) 0.0119(8) 0.0110(8)
C04D 0.0467(12) 0.0270(10) 0.0408(12) -0.0014(8) 0.0079(10) 0.0048(9)
C04E 0.0433(12) 0.0290(10) 0.0409(11) -0.0042(8) 0.0185(9) 0.0021(8)
C04F 0.0393(11) 0.0630(15) 0.0200(9) 0.0011(9) 0.0046(8) 0.0083(10)
C04H 0.0261(9) 0.0606(14) 0.0275(10) 0.0103(9) 0.0019(7) 0.0056(9)
C04I 0.0374(11) 0.0449(12) 0.0279(9) 0.0157(8) 0.0077(8) -0.0026(9)
C04J 0.0515(13) 0.0368(11) 0.0353(11) 0.0153(9) 0.0041(10) -0.0008(10)
C04K 0.0475(12) 0.0260(9) 0.0429(12) 0.0077(8) 0.0148(10) 0.0127(9)
C04L 0.0256(9) 0.0342(11) 0.0603(15) 0.0131(10) -0.0043(9) 0.0058(8)
C04M 0.0246(9) 0.0671(16) 0.0411(12) 0.0205(11) 0.0094(8) 0.0129(10)
C04N 0.0426(12) 0.0538(14) 0.0390(12) 0.0178(10) -0.0004(10) 0.0198(11)
C04O 0.0300(11) 0.0844(19) 0.0308(11) 0.0079(12) -0.0022(9) 0.0053(12)
C04Q 0.0424(12) 0.0324(10) 0.0587(15) 0.0094(10) 0.0259(11) 0.0185(9)
C04R 0.0505(13) 0.0270(10) 0.0537(14) 0.0168(9) 0.0095(11) 0.0117(9)
C04S 0.0418(12) 0.0589(14) 0.0276(10) 0.0199(10) 0.0057(9) -0.0072(10)
C04T 0.0291(10) 0.0384(11) 0.0647(15) 0.0101(11) 0.0228(10) 0.0140(8)
C04V 0.0357(11) 0.0746(18) 0.0291(11) 0.0036(11) 0.0003(9) -0.0090(11)
C04W 0.0439(13) 0.0636(15) 0.0365(11) 0.0308(11) -0.0012(10) -0.0107(11)
C04X 0.0298(11) 0.098(2) 0.0563(16) 0.0357(16) -0.0084(11) 0.0058(13)
C04Y 0.0732(17) 0.0505(14) 0.0195(9) 0.0072(9) 0.0106(10) 0.0177(12)
C04Z 0.0565(14) 0.0383(12) 0.0463(13) 0.0261(10) 0.0120(11) 0.0134(10)
C050 0.0218(9) 0.0514(14) 0.0696(17) 0.0097(12) 0.0008(10) 0.0127(9)
C051 0.0338(12) 0.107(2) 0.0318(11) 0.0249(13) -0.0004(9) 0.0233(13)
C052 0.0268(11) 0.088(2) 0.0608(17) 0.0124(16) 0.0001(11) -0.0093(12)
C053 0.0260(11) 0.086(2) 0.0579(16) 0.0200(15) 0.0157(10) 0.0176(12)
C054 0.0570(15) 0.0480(14) 0.0502(14) 0.0304(12) 0.0011(12) 0.0022(11)
C055 0.0489(15) 0.083(2) 0.0457(14) 0.0325(14) 0.0001(11) 0.0296(14)
C056 0.0447(13) 0.0446(13) 0.0645(17) 0.0246(12) -0.0137(12) -0.0059(11)
C057 0.0277(11) 0.096(2) 0.0452(13) 0.0251(14) 0.0099(10) 0.0193(12)
C058 0.0655(18) 0.093(2) 0.0201(10) 0.0016(12) -0.0068(11) 0.0189(16)
C059 0.0419(14) 0.108(3) 0.0354(13) -0.0062(15) -0.0097(11) -0.0039(15)
C05A 0.0579(16) 0.0543(16) 0.0564(16) 0.0262(13) -0.0092(13) -0.0032(13)
C5A 0.0193(7) 0.0216(7) 0.0192(7) 0.0062(6) 0.0037(6) 0.0047(6)
C05B 0.0289(12) 0.126(3) 0.0632(18) 0.0313(19) 0.0056(12) 0.0285(16)
C5B 0.0202(7) 0.0278(8) 0.0197(7) 0.0038(6) 0.0049(6) 0.0026(6)
C05C 0.072(2) 0.0579(18) 0.0655(19) 0.0296(15) -0.0007(15) 0.0053(15)
C05E 0.0419(14) 0.070(2) 0.084(2) 0.0307(17) -0.0005(14) 0.0013(13)
C05F 0.103(3) 0.073(2) 0.108(3) -0.008(2) 0.054(3) 0.010(2)
C05G 0.128(4) 0.089(3) 0.083(3) 0.004(2) 0.042(3) 0.032(3)
C05J 0.081(3) 0.078(3) 0.214(6) 0.042(4) 0.043(4) 0.010(2)
C05K 0.088(3) 0.094(3) 0.125(4) 0.023(3) 0.045(3) 0.012(2)
C05L 0.224(7) 0.123(4) 0.056(2) 0.010(3) 0.044(3) 0.065(4)
C05M 0.085(4) 0.153(6) 0.260(8) 0.096(6) -0.008(5) 0.032(4)
C8A 0.0227(7) 0.0235(8) 0.0178(7) 0.0053(6) 0.0040(6) 0.0039(6)
C9A 0.0207(7) 0.0283(8) 0.0231(8) 0.0050(7) 0.0041(6) 0.0003(6)
C8B 0.0179(7) 0.0240(8) 0.0187(7) 0.0043(6) 0.0055(6) 0.0044(6)
C10A 0.0200(7) 0.0286(8) 0.0189(7) 0.0057(6) 0.0037(6) 0.0052(6)
C9B 0.0217(7) 0.0272(8) 0.0206(7) 0.0066(6) 0.0059(6) 0.0081(6)
C10B 0.0190(7) 0.0262(8) 0.0194(7) 0.0066(6) 0.0046(6) 0.0053(6)
C13A 0.0199(7) 0.0211(7) 0.0188(7) 0.0076(6) 0.0029(6) 0.0046(6)
C14A 0.0237(8) 0.0233(8) 0.0174(7) 0.0056(6) 0.0038(6) 0.0045(6)
C13B 0.0229(8) 0.0231(8) 0.0201(7) 0.0067(6) 0.0010(6) 0.0030(6)
C15A 0.0198(7) 0.0216(7) 0.0181(7) 0.0043(6) 0.0054(6) 0.0039(6)
C14B 0.0216(8) 0.0274(8) 0.0253(8) 0.0071(7) -0.0005(6) 0.0009(6)
C300 0.0220(8) 0.0354(10) 0.0389(10) 0.0171(8) 0.0034(7) -0.0014(7)
C15B 0.0179(7) 0.0244(8) 0.0262(8) 0.0108(6) 0.0027(6) 0.0034(6)

loop_
_atom_type_symbol
_atom_type_description
_atom_type_scat_dispersion_real
_atom_type_scat_dispersion_imag
_atom_type_scat_source
C C 0.0033 0.0016 'International Tables Vol C Tables 4.2.6.8 and 6.1.1.4'
H H 0.0000 0.0000 'International Tables Vol C Tables 4.2.6.8 and 6.1.1.4'
B B 0.0013 0.0007 'International Tables Vol C Tables 4.2.6.8 and 6.1.1.4'
Cl Cl 0.1484 0.1585 'International Tables Vol C Tables 4.2.6.8 and 6.1.1.4'
Ni Ni 0.3393 1.1124 'International Tables Vol C Tables 4.2.6.8 and 6.1.1.4'
N N 0.0061 0.0033 'International Tables Vol C Tables 4.2.6.8 and 6.1.1.4'

loop_
_geom_angle_atom_site_label_1
_geom_angle_atom_site_label_2
_geom_angle_atom_site_label_3
_geom_angle
_geom_angle_site_symmetry_1
_geom_angle_site_symmetry_3
_geom_angle_publ_flag
N2 Ni1A N1 80.16(6) . . ?
N2 Ni1A N11 108.14(6) . . ?
N1 Ni1A N11 109.23(6) . . ?
N2 Ni1A N7 159.48(6) . . ?
N1 Ni1A N7 92.38(6) . . ?
N11 Ni1A N7 92.36(6) . . ?
N2 Ni1A N9 96.25(6) . . ?
N1 Ni1A N9 161.47(6) . . ?
N11 Ni1A N9 89.20(6) . . ?
N7 Ni1A N9 84.74(5) . . ?
N5 Ni3A N23 122.94(7) . . ?
N5 Ni3A N6 80.46(6) . . ?
N23 Ni3A N6 94.80(6) . . ?
N5 Ni3A N21 144.81(7) . . ?
N23 Ni3A N21 92.12(6) . . ?
N6 Ni3A N21 94.95(6) . . ?
N5 Ni3A N19 97.53(6) . . ?
N23 Ni3A N19 88.79(6) . . ?
N6 Ni3A N19 176.41(6) . . ?
N21 Ni3A N19 84.98(6) . . ?
N4 Ni2A N3 80.13(6) . . ?
N4 Ni2A N13 114.76(6) . . ?
N3 Ni2A N13 105.00(6) . . ?
N4 Ni2A N17 152.77(6) . . ?
N3 Ni2A N17 91.47(6) . . ?
N13 Ni2A N17 92.41(6) . . ?
N4 Ni2A N15 96.46(6) . . ?
N3 Ni2A N15 165.34(6) . . ?
N13 Ni2A N15 89.41(6) . . ?
N17 Ni2A N15 85.14(6) . . ?
Cl05 C2I Cl04 113.39(16) . . ?
Cl05 C2I H2IA 108.9 . . ?
Cl04 C2I H2IA 108.9 . . ?
Cl05 C2I H2IB 108.9 . . ?
Cl04 C2I H2IB 108.9 . . ?
H2IA C2I H2IB 107.7 . . ?
Cl06 C1J Cl07 101.5(5) . . ?
Cl06 C1J H1JA 111.5 . . ?
Cl07 C1J H1JA 111.5 . . ?
Cl06 C1J H1JB 111.5 . . ?
Cl07 C1J H1JB 111.5 . . ?
H1JA C1J H1JB 109.3 . . ?
Cl6A C1I Cl7A 135.1(17) . . ?
Cl6A C1I H1IA 103.4 . . ?
Cl7A C1I H1IA 103.4 . . ?
Cl6A C1I H1IB 103.4 . . ?
Cl7A C1I H1IB 103.4 . . ?
H1IA C1I H1IB 105.2 . . ?
N1 C1 C6 127.07(15) . . ?
N1 C1 C2 114.18(14) . . ?
C6 C1 C2 118.74(14) . . ?
C1 N1 Ni1A 115.57(11) . . ?
C1 N1 H301 122.2 . . ?
Ni1A N1 H301 122.2 . . ?
N8 B1 N10 108.08(14) . . ?
N8 B1 N12 109.85(13) . . ?
N10 B1 N12 107.85(13) . . ?
N8 B1 H201 109.9(12) . . ?
N10 B1 H201 111.7(12) . . ?
N12 B1 H201 109.4(12) . . ?
N2 C2 C3 126.97(15) . . ?
N2 C2 C1 114.30(14) . . ?
C3 C2 C1 118.71(14) . . ?
C2 N2 Ni1A 115.59(11) . . ?
C2 N2 H402 122.2 . . ?
Ni1A N2 H402 122.2 . . ?
N18 B2 N16 107.59(13) . . ?
N18 B2 N14 109.55(13) . . ?
N16 B2 N14 108.85(13) . . ?
N18 B2 H202 110.4(12) . . ?
N16 B2 H202 113.1(12) . . ?
N14 B2 H202 107.4(12) . . ?
N20 C3C C4C 107.56(15) . . ?
N20 C3C C036 123.85(17) . . ?
C4C C3C C036 128.58(17) . . ?
C4 C3 C2 121.57(15) . . ?
C4 C3 H3 119.2 . . ?
C2 C3 H3 119.2 . . ?
C7 N3 Ni2A 114.95(12) . . ?
C7 N3 H3A 122.5 . . ?
Ni2A N3 H3A 122.5 . . ?
N20 B3 N22 107.45(15) . . ?
N20 B3 N24 109.03(14) . . ?
N22 B3 N24 109.03(14) . . ?
N20 B3 H203 111.4(13) . . ?
N22 B3 H203 110.3(13) . . ?
N24 B3 H203 109.6(13) . . ?
C3C C4C C5C 105.56(16) . . ?
C3C C4C H4C 127.2 . . ?
C5C C4C H4C 127.2 . . ?
C3 C4 C5 119.72(14) . . ?
C3 C4 C11 121.26(14) . . ?
C5 C4 C11 118.97(14) . . ?
C8 N4 Ni2A 115.56(12) . . ?
C8 N4 H4 122.2 . . ?
Ni2A N4 H4 122.2 . . ?
C13 N5 Ni3A 116.14(12) . . ?
C13 N5 H305 121.9 . . ?
Ni3A N5 H305 121.9 . . ?
N19 C5C C4C 110.10(16) . . ?
N19 C5C C020 120.53(15) . . ?
C4C C5C C020 129.36(16) . . ?
C6 C5 C4 119.68(14) . . ?
C6 C5 C16 121.24(14) . . ?
C4 C5 C16 119.08(14) . . ?
C5 C6 C1 121.47(15) . . ?
C5 C6 H6 119.3 . . ?
C1 C6 H6 119.3 . . ?
C14 N6 Ni3A 114.34(11) . . ?
C14 N6 H306 122.8 . . ?
Ni3A N6 H306 122.8 . . ?
C5A N7 N8 107.09(13) . . ?
C5A N7 Ni1A 136.14(11) . . ?
N8 N7 Ni1A 116.25(10) . . ?
N3 C7 C12 126.65(15) . . ?
N3 C7 C8 114.57(14) . . ?
C12 C7 C8 118.78(14) . . ?
N4 C8 C9 127.53(15) . . ?
N4 C8 C7 114.21(14) . . ?
C9 C8 C7 118.07(14) . . ?
C3A N8 N7 109.49(13) . . ?
C3A N8 B1 130.92(13) . . ?
N7 N8 B1 118.98(13) . . ?
N24 C8C C9C 107.61(16) . . ?
N24 C8C C02Q 124.34(17) . . ?
C9C C8C C02Q 128.00(18) . . ?
C10 C9 C8 121.97(15) . . ?
C10 C9 H9 119.0 . . ?
C8 C9 H9 119.0 . . ?
C15A N9 N10 106.88(13) . . ?
C15A N9 Ni1A 136.22(11) . . ?
N10 N9 Ni1A 116.43(10) . . ?
C8C C9C C10C 106.19(17) . . ?
C8C C9C H9C 126.9 . . ?
C10C C9C H9C 126.9 . . ?
C9 C10 C17 121.82(14) . . ?
C9 C10 C11 119.04(14) . . ?
C17 C10 C11 118.75(14) . . ?
C13A N10 N9 109.75(13) . . ?
C13A N10 B1 130.53(14) . . ?
N9 N10 B1 118.68(13) . . ?
N23 C10C C9C 109.42(16) . . ?
N23 C10C C03K 122.13(16) . . ?
C9C C10C C03K 128.45(18) . . ?
C12 C11 C10 119.36(14) . . ?
C12 C11 C4 120.82(15) . . ?
C10 C11 C4 119.82(14) . . ?
C10A N11 N12 107.10(14) . . ?
C10A N11 Ni1A 134.19(12) . . ?
N12 N11 Ni1A 117.62(11) . . ?
C027 C014 C03B 118.83(16) . . ?
C027 C014 C10B 120.88(16) . . ?
C03B C014 C10B 120.22(16) . . ?
C13B N14 N13 109.68(14) . . ?
C13B N14 B2 129.76(14) . . ?
N13 N14 B2 119.13(13) . . ?
C13C C14C C15C 105.76(16) . . ?
C13C C14C H14C 127.1 . . ?
C15C C14C H14C 127.1 . . ?
N6 C14 C15 126.75(15) . . ?
N6 C14 C13 114.53(14) . . ?
C15 C14 C13 118.72(14) . . ?
N5 C13 C18 127.28(15) . . ?
N5 C13 C14 114.28(14) . . ?
C18 C13 C14 118.35(14) . . ?
C15B N13 N14 107.24(14) . . ?
C15B N13 Ni2A 133.30(12) . . ?
N14 N13 Ni2A 117.55(10) . . ?
N22 C13C C14C 107.50(16) . . ?
N22 C13C C02X 122.18(16) . . ?
C14C C13C C02X 130.28(17) . . ?
C11 C12 C7 121.55(15) . . ?
C11 C12 H12 119.2 . . ?
C7 C12 H12 119.2 . . ?
C8A N12 N11 109.73(13) . . ?
C8A N12 B1 130.83(14) . . ?
N11 N12 B1 119.34(13) . . ?
C16 C15 C14 121.73(15) . . ?
C16 C15 H15 119.1 . . ?
C14 C15 H15 119.1 . . ?
C10B N15 N16 106.71(13) . . ?
C10B N15 Ni2A 136.78(11) . . ?
N16 N15 Ni2A 115.92(10) . . ?
N21 C15C C14C 109.76(16) . . ?
N21 C15C C042 120.55(16) . . ?
C14C C15C C042 129.69(17) . . ?
C15 C16 C17 119.57(14) . . ?
C15 C16 C5 120.85(14) . . ?
C17 C16 C5 119.57(14) . . ?
C8B N16 N15 109.85(13) . . ?
C8B N16 B2 130.30(14) . . ?
N15 N16 B2 119.55(13) . . ?
C17 C18 C13 122.41(15) . . ?
C17 C18 H18 118.8 . . ?
C13 C18 H18 118.8 . . ?
C3B N18 N17 109.83(14) . . ?
C3B N18 B2 131.51(14) . . ?
N17 N18 B2 118.59(13) . . ?
C18 C17 C10 121.32(14) . . ?
C18 C17 C16 118.80(14) . . ?
C10 C17 C16 119.45(14) . . ?
C5B N17 N18 107.12(14) . . ?
C5B N17 Ni2A 134.02(11) . . ?
N18 N17 Ni2A 116.81(11) . . ?
C03Q C01F C01X 119.32(16) . . ?
C03Q C01F C3A 118.52(16) . . ?
C01X C01F C3A 122.11(15) . . ?
C5C N19 N20 106.70(14) . . ?
C5C N19 Ni3A 137.66(12) . . ?
N20 N19 Ni3A 115.26(11) . . ?
C02E C01H C02I 119.15(15) . . ?
C02E C01H C8B 118.86(15) . . ?
C02I C01H C8B 121.98(16) . . ?
C02H C01R C01Z 120.13(18) . . ?
C02H C01R H01R 119.9 . . ?
C01Z C01R H01R 119.9 . . ?
C035 C01S C02D 119.00(17) . . ?
C035 C01S C8A 119.07(16) . . ?
C02D C01S C8A 121.81(16) . . ?
C02L C01U C03U 118.78(18) . . ?
C02L C01U C13B 122.11(17) . . ?
C03U C01U C13B 119.11(18) . . ?
C029 C01V C02A 118.74(16) . . ?
C029 C01V C13A 122.07(15) . . ?
C02A C01V C13A 119.14(16) . . ?
C03L C01X C01F 119.84(18) . . ?
C03L C01X H01X 120.1 . . ?
C01F C01X H01X 120.1 . . ?
C032 C01Z C01R 119.04(16) . . ?
C032 C01Z C3B 118.76(16) . . ?
C01R C01Z C3B 122.19(16) . . ?
C02Y C020 C02C 119.19(17) . . ?
C02Y C020 C5C 121.30(17) . . ?
C02C C020 C5C 119.51(16) . . ?
C3C N20 N19 110.08(14) . . ?
C3C N20 B3 130.46(15) . . ?
N19 N20 B3 118.74(14) . . ?
C03W C023 C030 118.99(17) . . ?
C03W C023 C5B 120.48(17) . . ?
C030 C023 C5B 120.53(17) . . ?
C10C N23 N24 107.11(14) . . ?
C10C N23 Ni3A 133.62(12) . . ?
N24 N23 Ni3A 117.40(11) . . ?
C13C N22 N21 109.80(14) . . ?
C13C N22 B3 130.87(15) . . ?
N21 N22 B3 119.09(13) . . ?
C15C N21 N22 107.18(14) . . ?
C15C N21 Ni3A 135.20(12) . . ?
N22 N21 Ni3A 117.62(11) . . ?
C037 C025 C02M 119.20(16) . . ?
C037 C025 C15A 119.66(16) . . ?
C02M C025 C15A 121.12(16) . . ?
C8C N24 N23 109.68(15) . . ?
C8C N24 B3 131.64(15) . . ?
N23 N24 B3 118.67(14) . . ?
C014 C027 C02R 120.39(17) . . ?
C014 C027 H027 119.8 . . ?
C02R C027 H027 119.8 . . ?
C03V C028 C034 119.05(17) . . ?
C03V C028 C5A 119.82(17) . . ?
C034 C028 C5A 121.13(16) . . ?
C033 C029 C01V 120.57(18) . . ?
C033 C029 H029 119.7 . . ?
C01V C029 H029 119.7 . . ?
C03A C02A C01V 120.26(18) . . ?
C03A C02A H02A 119.9 . . ?
C01V C02A H02A 119.9 . . ?
C02P C02B C02W 118.96(17) . . ?
C02P C02B C15B 119.94(16) . . ?
C02W C02B C15B 121.08(16) . . ?
C03I C02C C020 120.33(18) . . ?
C03I C02C H02C 119.8 . . ?
C020 C02C H02C 119.8 . . ?
C03X C02D C01S 120.53(18) . . ?
C03X C02D H02D 119.7 . . ?
C01S C02D H02D 119.7 . . ?
C02V C02E C01H 120.44(17) . . ?
C02V C02E H02E 119.8 . . ?
C01H C02E H02E 119.8 . . ?
C03H C02H C01R 120.30(19) . . ?
C03H C02H H02H 119.9 . . ?
C01R C02H H02H 119.9 . . ?
C038 C02I C01H 120.09(17) . . ?
C038 C02I H02I 120.0 . . ?
C01H C02I H02I 120.0 . . ?
C04M C02K C03E 119.02(18) . . ?
C04M C02K C10A 119.98(18) . . ?
C03E C02K C10A 121.00(17) . . ?
C03J C02L C01U 120.5(2) . . ?
C03J C02L H02L 119.8 . . ?
C01U C02L H02L 119.8 . . ?
C03F C02M C025 120.40(18) . . ?
C03F C02M H02M 119.8 . . ?
C025 C02M H02M 119.8 . . ?
C300 C02O C03D 119.93(18) . . ?
C300 C02O H02O 120.0 . . ?
C03D C02O H02O 120.0 . . ?
C02B C02P C300 120.21(18) . . ?
C02B C02P H02P 119.9 . . ?
C300 C02P H02P 119.9 . . ?
C04V C02Q C03S 118.91(19) . . ?
C04V C02Q C8C 118.95(19) . . ?
C03S C02Q C8C 122.14(18) . . ?
C039 C02R C027 120.42(18) . . ?
C039 C02R H02R 119.8 . . ?
C027 C02R H02R 119.8 . . ?
C031 C02V C02E 120.05(18) . . ?
C031 C02V H02V 120.0 . . ?
C02E C02V H02V 120.0 . . ?
C03D C02W C02B 120.71(18) . . ?
C03D C02W H02W 119.6 . . ?
C02B C02W H02W 119.6 . . ?
C040 C02X C03G 119.24(17) . . ?
C040 C02X C13C 120.46(17) . . ?
C03G C02X C13C 120.29(18) . . ?
C020 C02Y C045 120.26(19) . . ?
C020 C02Y H02Y 119.9 . . ?
C045 C02Y H02Y 119.9 . . ?
C023 C030 C049 120.2(2) . . ?
C023 C030 H030 119.9 . . ?
C049 C030 H030 119.9 . . ?
C038 C031 C02V 120.00(17) . . ?
C038 C031 H031 120.0 . . ?
C02V C031 H031 120.0 . . ?
C03Y C032 C01Z 120.28(19) . . ?
C03Y C032 H032 119.9 . . ?
C01Z C032 H032 119.9 . . ?
C044 C033 C029 120.22(19) . . ?
C044 C033 H033 119.9 . . ?
C029 C033 H033 119.9 . . ?
C04B C034 C028 120.58(19) . . ?
C04B C034 H034 119.7 . . ?
C028 C034 H034 119.7 . . ?
C04D C035 C01S 120.28(19) . . ?
C04D C035 H035 119.9 . . ?
C01S C035 H035 119.9 . . ?
C04N C036 C04H 119.1(2) . . ?
C04N C036 C3C 119.6(2) . . ?
C04H C036 C3C 121.29(19) . . ?
C025 C037 C04C 119.93(18) . . ?
C025 C037 H037 120.0 . . ?
C04C C037 H037 120.0 . . ?
C031 C038 C02I 120.20(18) . . ?
C031 C038 H038 119.9 . . ?
C02I C038 H038 119.9 . . ?
C02R C039 C03R 119.83(18) . . ?
C02R C039 H039 120.1 . . ?
C03R C039 H039 120.1 . . ?
C044 C03A C02A 120.21(18) . . ?
C044 C03A H03A 119.9 . . ?
C02A C03A H03A 119.9 . . ?
N8 C3A C4A 108.02(14) . . ?
N8 C3A C01F 124.26(15) . . ?
C4A C3A C01F 127.72(15) . . ?
C014 C03B C03R 120.63(19) . . ?
C014 C03B H03B 119.7 . . ?
C03R C03B H03B 119.7 . . ?
N18 C3B C4B 107.62(15) . . ?
N18 C3B C01Z 123.06(15) . . ?
C4B C3B C01Z 129.32(16) . . ?
C02O C03D C02W 119.72(19) . . ?
C02O C03D H03D 120.1 . . ?
C02W C03D H03D 120.1 . . ?
C02K C03E C04L 120.4(2) . . ?
C02K C03E H03E 119.8 . . ?
C04L C03E H03E 119.8 . . ?
C046 C03F C02M 119.95(19) . . ?
C046 C03F H03F 120.0 . . ?
C02M C03F H03F 120.0 . . ?
C03O C03G C02X 120.08(19) . . ?
C03O C03G H03G 120.0 . . ?
C02X C03G H03G 120.0 . . ?
C03Y C03H C02H 120.00(18) . . ?
C03Y C03H H03H 120.0 . . ?
C02H C03H H03H 120.0 . . ?
C03T C03I C02C 120.09(19) . . ?
C03T C03I H03I 120.0 . . ?
C02C C03I H03I 120.0 . . ?
C04F C03J C02L 120.3(2) . . ?
C04F C03J H03J 119.9 . . ?
C02L C03J H03J 119.9 . . ?
C04I C03K C04J 118.81(19) . . ?
C04I C03K C10C 121.51(19) . . ?
C04J C03K C10C 119.67(19) . . ?
C01X C03L C04Q 120.3(2) . . ?
C01X C03L H03L 119.8 . . ?
C04Q C03L H03L 119.8 . . ?
C03O C03M C03P 120.39(19) . . ?
C03O C03M H03M 119.8 . . ?
C03P C03M H03M 119.8 . . ?
C05A C03N C056 115.05(19) . . ?
C05A C03N H03C 108.5 . . ?
C056 C03N H03C 108.5 . . ?
C05A C03N H03K 108.5 . . ?
C056 C03N H03K 108.5 . . ?
H03C C03N H03K 107.5 . . ?
C03M C03O C03G 119.9(2) . . ?
C03M C03O H03O 120.1 . . ?
C03G C03O H03O 120.1 . . ?
C03M C03P C040 119.84(19) . . ?
C03M C03P H03P 120.1 . . ?
C040 C03P H03P 120.1 . . ?
C04T C03Q C01F 120.50(19) . . ?
C04T C03Q H03Q 119.7 . . ?
C01F C03Q H03Q 119.7 . . ?
C039 C03R C03B 119.90(19) . . ?
C039 C03R H03R 120.1 . . ?
C03B C03R H03R 120.1 . . ?
C04Y C03S C02Q 120.0(2) . . ?
C04Y C03S H03S 120.0 . . ?
C02Q C03S H03S 120.0 . . ?
C03I C03T C045 120.16(19) . . ?
C03I C03T H03T 119.9 . . ?
C045 C03T H03T 119.9 . . ?
C04A C03U C01U 120.2(2) . . ?
C04A C03U H03U 119.9 . . ?
C01U C03U H03U 119.9 . . ?
C04Z C03V C028 120.1(2) . . ?
C04Z C03V H03V 119.9 . . ?
C028 C03V H03V 119.9 . . ?
C023 C03W C04E 120.6(2) . . ?
C023 C03W H03W 119.7 . . ?
C04E C03W H03W 119.7 . . ?
C04K C03X C02D 120.23(19) . . ?
C04K C03X H03X 119.9 . . ?
C02D C03X H03X 119.9 . . ?
C03H C03Y C032 120.21(18) . . ?
C03H C03Y H03Y 119.9 . . ?
C032 C03Y H03Y 119.9 . . ?
C04X C03Z C043 119.6(3) . . ?
C04X C03Z H03Z 120.2 . . ?
C043 C03Z H03Z 120.2 . . ?
C03P C040 C02X 120.54(19) . . ?
C03P C040 H040 119.7 . . ?
C02X C040 H040 119.7 . . ?
C057 C042 C043 119.2(2) . . ?
C057 C042 C15C 119.9(2) . . ?
C043 C042 C15C 120.86(19) . . ?
C042 C043 C03Z 120.8(2) . . ?
C042 C043 H043 119.6 . . ?
C03Z C043 H043 119.6 . . ?
C033 C044 C03A 119.99(18) . . ?
C033 C044 H044 120.0 . . ?
C03A C044 H044 120.0 . . ?
C03T C045 C02Y 119.95(19) . . ?
C03T C045 H045 120.0 . . ?
C02Y C045 H045 120.0 . . ?
C04C C046 C03F 119.94(18) . . ?
C04C C046 H046 120.0 . . ?
C03F C046 H046 120.0 . . ?
C04E C047 C049 120.19(19) . . ?
C04E C047 H047 119.9 . . ?
C049 C047 H047 119.9 . . ?
C047 C049 C030 120.0(2) . . ?
C047 C049 H049 120.0 . . ?
C030 C049 H049 120.0 . . ?
C04F C04A C03U 120.5(2) . . ?
C04F C04A H04A 119.7 . . ?
C03U C04A H04A 119.7 . . ?
C3A C4A C5A 105.58(14) . . ?
C3A C4A H4A 127.2 . . ?
C5A C4A H4A 127.2 . . ?
C034 C04B C04R 119.8(2) . . ?
C034 C04B H04B 120.1 . . ?
C04R C04B H04B 120.1 . . ?
C3B C4B C5B 105.67(16) . . ?
C3B C4B H4B 127.2 . . ?
C5B C4B H4B 127.2 . . ?
C046 C04C C037 120.57(19) . . ?
C046 C04C H04C 119.7 . . ?
C037 C04C H04C 119.7 . . ?
C04K C04D C035 120.2(2) . . ?
C04K C04D H04D 119.9 . . ?
C035 C04D H04D 119.9 . . ?
C047 C04E C03W 119.9(2) . . ?
C047 C04E H04E 120.0 . . ?
C03W C04E H04E 120.0 . . ?
C04A C04F C03J 119.7(2) . . ?
C04A C04F H04F 120.2 . . ?
C03J C04F H04F 120.2 . . ?
C036 C04H C04O 119.8(2) . . ?
C036 C04H H04H 120.1 . . ?
C04O C04H H04H 120.1 . . ?
C03K C04I C04S 120.6(2) . . ?
C03K C04I H04I 119.7 . . ?
C04S C04I H04I 119.7 . . ?
C054 C04J C03K 120.2(2) . . ?
C054 C04J H04J 119.9 . . ?
C03K C04J H04J 119.9 . . ?
C03X C04K C04D 119.70(19) . . ?
C03X C04K H04K 120.2 . . ?
C04D C04K H04K 120.2 . . ?
C050 C04L C03E 120.2(2) . . ?
C050 C04L H04L 119.9 . . ?
C03E C04L H04L 119.9 . . ?
C02K C04M C053 120.0(2) . . ?
C02K C04M H04M 120.0 . . ?
C053 C04M H04M 120.0 . . ?
C036 C04N C055 120.2(3) . . ?
C036 C04N H04N 119.9 . . ?
C055 C04N H04N 119.9 . . ?
C051 C04O C04H 120.6(3) . . ?
C051 C04O H04O 119.7 . . ?
C04H C04O H04O 119.7 . . ?
C04T C04Q C03L 119.93(19) . . ?
C04T C04Q H04Q 120.0 . . ?
C03L C04Q H04Q 120.0 . . ?
C04Z C04R C04B 119.9(2) . . ?
C04Z C04R H04R 120.0 . . ?
C04B C04R H04R 120.0 . . ?
C04W C04S C04I 120.0(2) . . ?
C04W C04S H04S 120.0 . . ?
C04I C04S H04S 120.0 . . ?
C04Q C04T C03Q 120.1(2) . . ?
C04Q C04T H04T 120.0 . . ?
C03Q C04T H04T 120.0 . . ?
C02Q C04V C059 120.3(3) . . ?
C02Q C04V H04V 119.9 . . ?
C059 C04V H04V 119.9 . . ?
C054 C04W C04S 120.2(2) . . ?
C054 C04W H04W 119.9 . . ?
C04S C04W H04W 119.9 . . ?
C03Z C04X C05B 120.3(2) . . ?
C03Z C04X H04X 119.8 . . ?
C05B C04X H04X 119.8 . . ?
C058 C04Y C03S 120.4(2) . . ?
C058 C04Y H04Y 119.8 . . ?
C03S C04Y H04Y 119.8 . . ?
C04R C04Z C03V 120.5(2) . . ?
C04R C04Z H04Z 119.8 . . ?
C03V C04Z H04Z 119.8 . . ?
C04L C050 C053 120.2(2) . . ?
C04L C050 H050 119.9 . . ?
C053 C050 H050 119.9 . . ?
C04O C051 C055 120.1(2) . . ?
C04O C051 H051 119.9 . . ?
C055 C051 H051 119.9 . . ?
C056 C052 C05E 118.0(3) . . ?
C056 C052 H052 121.0 . . ?
C05E C052 H052 121.0 . . ?
C050 C053 C04M 120.2(2) . . ?
C050 C053 H053 119.9 . . ?
C04M C053 H053 119.9 . . ?
C04W C054 C04J 120.2(2) . . ?
C04W C054 H054 119.9 . . ?
C04J C054 H054 119.9 . . ?
C051 C055 C04N 120.2(3) . . ?
C051 C055 H055 119.9 . . ?
C04N C055 H055 119.9 . . ?
C052 C056 C03N 119.5(2) . . ?
C052 C056 H05A 107.4 . . ?
C03N C056 H05A 107.4 . . ?
C052 C056 H05B 107.4 . . ?
C03N C056 H05B 107.4 . . ?
H05A C056 H05B 107.0 . . ?
C042 C057 C05B 119.8(3) . . ?
C042 C057 H057 120.1 . . ?
C05B C057 H057 120.1 . . ?
C059 C058 C04Y 120.0(2) . . ?
C059 C058 H058 120.0 . . ?
C04Y C058 H058 120.0 . . ?
C058 C059 C04V 120.4(3) . . ?
C058 C059 H059 119.8 . . ?
C04V C059 H059 119.8 . . ?
C03N C05A C05C 112.7(2) . . ?
C03N C05A H05C 109.1 . . ?
C05C C05A H05C 109.1 . . ?
C03N C05A H05D 109.1 . . ?
C05C C05A H05D 109.1 . . ?
H05C C05A H05D 107.8 . . ?
N7 C5A C4A 109.82(14) . . ?
N7 C5A C028 122.37(15) . . ?
C4A C5A C028 127.81(15) . . ?
C04X C05B C057 120.3(3) . . ?
C04X C05B H05E 119.9 . . ?
C057 C05B H05E 119.9 . . ?
N17 C5B C4B 109.72(15) . . ?
N17 C5B C023 121.37(16) . . ?
C4B C5B C023 128.78(17) . . ?
C05A C05C H05F 109.5 . . ?
C05A C05C H05G 109.5 . . ?
H05F C05C H05G 109.5 . . ?
C05A C05C H05H 109.5 . . ?
H05F C05C H05H 109.5 . . ?
H05G C05C H05H 109.5 . . ?
C052 C05E H05I 109.5 . . ?
C052 C05E H05J 109.5 . . ?
H05I C05E H05J 109.5 . . ?
C052 C05E H05K 109.5 . . ?
H05I C05E H05K 109.5 . . ?
H05J C05E H05K 109.5 . . ?
C05G C05F C05K 113.8(3) . . ?
C05G C05F H05L 108.8 . . ?
C05K C05F H05L 108.8 . . ?
C05G C05F H05M 108.8 . . ?
C05K C05F H05M 108.8 . . ?
H05L C05F H05M 107.7 . . ?
C05L C05G C05F 114.8(4) . . ?
C05L C05G H05N 108.6 . . ?
C05F C05G H05N 108.6 . . ?
C05L C05G H05O 108.6 . . ?
C05F C05G H05O 108.6 . . ?
H05N C05G H05O 107.6 . . ?
C05K C05J C05M 110.3(5) . . ?
C05K C05J H05P 109.6 . . ?
C05M C05J H05P 109.6 . . ?
C05K C05J H05Q 109.6 . . ?
C05M C05J H05Q 109.6 . . ?
H05P C05J H05Q 108.1 . . ?
C05J C05K C05F 114.9(4) . . ?
C05J C05K H05R 108.5 . . ?
C05F C05K H05R 108.5 . . ?
C05J C05K H05S 108.5 . . ?
C05F C05K H05S 108.5 . . ?
H05R C05K H05S 107.5 . . ?
C05G C05L H05T 109.5 . . ?
C05G C05L H05U 109.5 . . ?
H05T C05L H05U 109.5 . . ?
C05G C05L H05V 109.5 . . ?
H05T C05L H05V 109.5 . . ?
H05U C05L H05V 109.5 . . ?
C05J C05M H05W 109.5 . . ?
C05J C05M H05X 109.5 . . ?
H05W C05M H05X 109.5 . . ?
C05J C05M H05Y 109.5 . . ?
H05W C05M H05Y 109.5 . . ?
H05X C05M H05Y 109.5 . . ?
N12 C8A C9A 107.38(15) . . ?
N12 C8A C01S 125.15(15) . . ?
C9A C8A C01S 127.42(16) . . ?
C8A C9A C10A 106.17(16) . . ?
C8A C9A H9A 126.9 . . ?
C10A C9A H9A 126.9 . . ?
N16 C8B C9B 107.83(14) . . ?
N16 C8B C01H 122.87(15) . . ?
C9B C8B C01H 129.27(15) . . ?
N11 C10A C9A 109.62(15) . . ?
N11 C10A C02K 122.09(16) . . ?
C9A C10A C02K 128.30(17) . . ?
C8B C9B C10B 105.36(15) . . ?
C8B C9B H9B 127.3 . . ?
C10B C9B H9B 127.3 . . ?
N15 C10B C9B 110.24(15) . . ?
N15 C10B C014 120.45(14) . . ?
C9B C10B C014 129.31(15) . . ?
N10 C13A C14A 107.61(14) . . ?
N10 C13A C01V 124.62(15) . . ?
C14A C13A C01V 127.69(15) . . ?
C13A C14A C15A 105.85(14) . . ?
C13A C14A H14A 127.1 . . ?
C15A C14A H14A 127.1 . . ?
N14 C13B C14B 107.48(15) . . ?
N14 C13B C01U 123.90(16) . . ?
C14B C13B C01U 128.62(16) . . ?
N9 C15A C14A 109.90(14) . . ?
N9 C15A C025 122.78(14) . . ?
C14A C15A C025 127.31(15) . . ?
C13B C14B C15B 105.90(16) . . ?
C13B C14B H14B 127.1 . . ?
C15B C14B H14B 127.1 . . ?
C02O C300 C02P 120.40(18) . . ?
C02O C300 H300 119.8 . . ?
C02P C300 H300 119.8 . . ?
N13 C15B C14B 109.70(15) . . ?
N13 C15B C02B 120.89(16) . . ?
C14B C15B C02B 129.39(16) . . ?

loop_
_geom_bond_atom_site_label_1
_geom_bond_atom_site_label_2
_geom_bond_distance
_geom_bond_site_symmetry_2
_geom_bond_publ_flag
Ni1A N2 1.9688(14) . ?
Ni1A N1 1.9847(14) . ?
Ni1A N11 2.0177(15) . ?
Ni1A N7 2.0708(14) . ?
Ni1A N9 2.1114(14) . ?
Ni3A N5 1.9395(15) . ?
Ni3A N23 2.0211(16) . ?
Ni3A N6 2.0212(14) . ?
Ni3A N21 2.0419(15) . ?
Ni3A N19 2.1281(15) . ?
Ni2A N4 1.9665(14) . ?
Ni2A N3 2.0073(15) . ?
Ni2A N13 2.0221(15) . ?
Ni2A N17 2.0664(15) . ?
Ni2A N15 2.0882(14) . ?
C2I Cl05 1.732(4) . ?
C2I Cl04 1.736(3) . ?
C2I H2IA 0.9900 . ?
C2I H2IB 0.9900 . ?
C1J Cl06 1.855(9) . ?
C1J Cl07 1.924(10) . ?
C1J H1JA 0.9900 . ?
C1J H1JB 0.9900 . ?
C1I Cl6A 1.439(12) . ?
C1I Cl7A 1.504(14) . ?
C1I H1IA 0.9900 . ?
C1I H1IB 0.9900 . ?
C1 N1 1.320(2) . ?
C1 C6 1.417(2) . ?
C1 C2 1.457(2) . ?
N1 H301 0.8800 . ?
B1 N8 1.551(2) . ?
B1 N10 1.551(2) . ?
B1 N12 1.556(2) . ?
B1 H201 1.026(15) . ?
C2 N2 1.329(2) . ?
C2 C3 1.411(2) . ?
N2 H402 0.8800 . ?
B2 N18 1.540(2) . ?
B2 N16 1.550(2) . ?
B2 N14 1.557(2) . ?
B2 H202 1.035(15) . ?
C3C N20 1.362(2) . ?
C3C C4C 1.387(3) . ?
C3C C036 1.480(3) . ?
C3 C4 1.387(2) . ?
C3 H3 0.9500 . ?
N3 C7 1.308(2) . ?
N3 H3A 0.8800 . ?
B3 N20 1.549(2) . ?
B3 N22 1.552(2) . ?
B3 N24 1.553(3) . ?
B3 H203 1.044(15) . ?
C4C C5C 1.404(2) . ?
C4C H4C 0.9500 . ?
C4 C5 1.443(2) . ?
C4 C11 1.461(2) . ?
N4 C8 1.328(2) . ?
N4 H4 0.8800 . ?
N5 C13 1.338(2) . ?
N5 H305 0.8800 . ?
C5C N19 1.341(2) . ?
C5C C020 1.479(2) . ?
C5 C6 1.383(2) . ?
C5 C16 1.466(2) . ?
C6 H6 0.9500 . ?
N6 C14 1.312(2) . ?
N6 H306 0.8800 . ?
N7 C5A 1.343(2) . ?
N7 N8 1.3679(18) . ?
C7 C12 1.420(2) . ?
C7 C8 1.468(2) . ?
C8 C9 1.406(2) . ?
N8 C3A 1.363(2) . ?
C8C N24 1.360(2) . ?
C8C C9C 1.386(3) . ?
C8C C02Q 1.473(3) . ?
C9 C10 1.395(2) . ?
C9 H9 0.9500 . ?
N9 C15A 1.342(2) . ?
N9 N10 1.3730(18) . ?
C9C C10C 1.396(3) . ?
C9C H9C 0.9500 . ?
C10 C17 1.446(2) . ?
C10 C11 1.456(2) . ?
N10 C13A 1.362(2) . ?
C10C N23 1.348(2) . ?
C10C C03K 1.481(3) . ?
C11 C12 1.377(2) . ?
N11 C10A 1.343(2) . ?
N11 N12 1.3704(18) . ?
C014 C027 1.391(3) . ?
C014 C03B 1.395(3) . ?
C014 C10B 1.485(2) . ?
N14 C13B 1.363(2) . ?
N14 N13 1.3694(19) . ?
C14C C13C 1.385(3) . ?
C14C C15C 1.401(3) . ?
C14C H14C 0.9500 . ?
C14 C15 1.420(2) . ?
C14 C13 1.463(2) . ?
C13 C18 1.397(2) . ?
N13 C15B 1.343(2) . ?
C13C N22 1.363(2) . ?
C13C C02X 1.474(3) . ?
C12 H12 0.9500 . ?
N12 C8A 1.362(2) . ?
C15 C16 1.376(2) . ?
C15 H15 0.9500 . ?
N15 C10B 1.343(2) . ?
N15 N16 1.3698(18) . ?
C15C N21 1.340(2) . ?
C15C C042 1.482(3) . ?
C16 C17 1.456(2) . ?
N16 C8B 1.362(2) . ?
C18 C17 1.396(2) . ?
C18 H18 0.9500 . ?
N18 C3B 1.359(2) . ?
N18 N17 1.3669(19) . ?
N17 C5B 1.338(2) . ?
C01F C03Q 1.396(2) . ?
C01F C01X 1.396(3) . ?
C01F C3A 1.475(2) . ?
N19 N20 1.3691(19) . ?
C01H C02E 1.395(2) . ?
C01H C02I 1.398(2) . ?
C01H C8B 1.479(2) . ?
C01R C02H 1.393(2) . ?
C01R C01Z 1.396(3) . ?
C01R H01R 0.9500 . ?
C01S C035 1.396(3) . ?
C01S C02D 1.396(2) . ?
C01S C8A 1.481(2) . ?
C01U C02L 1.397(3) . ?
C01U C03U 1.398(3) . ?
C01U C13B 1.476(2) . ?
C01V C029 1.399(3) . ?
C01V C02A 1.404(2) . ?
C01V C13A 1.474(2) . ?
C01X C03L 1.392(3) . ?
C01X H01X 0.9500 . ?
C01Z C032 1.394(3) . ?
C01Z C3B 1.478(2) . ?
C020 C02Y 1.396(3) . ?
C020 C02C 1.396(3) . ?
C023 C03W 1.389(3) . ?
C023 C030 1.394(3) . ?
C023 C5B 1.477(2) . ?
N23 N24 1.3699(19) . ?
N22 N21 1.364(2) . ?
C025 C037 1.396(2) . ?
C025 C02M 1.396(3) . ?
C025 C15A 1.477(2) . ?
C027 C02R 1.394(3) . ?
C027 H027 0.9500 . ?
C028 C03V 1.392(3) . ?
C028 C034 1.397(3) . ?
C028 C5A 1.476(2) . ?
C029 C033 1.393(2) . ?
C029 H029 0.9500 . ?
C02A C03A 1.396(3) . ?
C02A H02A 0.9500 . ?
C02B C02P 1.392(3) . ?
C02B C02W 1.396(3) . ?
C02B C15B 1.483(2) . ?
C02C C03I 1.392(3) . ?
C02C H02C 0.9500 . ?
C02D C03X 1.388(3) . ?
C02D H02D 0.9500 . ?
C02E C02V 1.390(2) . ?
C02E H02E 0.9500 . ?
C02H C03H 1.382(3) . ?
C02H H02H 0.9500 . ?
C02I C038 1.393(3) . ?
C02I H02I 0.9500 . ?
C02K C04M 1.386(3) . ?
C02K C03E 1.391(3) . ?
C02K C10A 1.484(2) . ?
C02L C03J 1.394(3) . ?
C02L H02L 0.9500 . ?
C02M C03F 1.395(3) . ?
C02M H02M 0.9500 . ?
C02O C300 1.380(3) . ?
C02O C03D 1.391(3) . ?
C02O H02O 0.9500 . ?
C02P C300 1.396(3) . ?
C02P H02P 0.9500 . ?
C02Q C04V 1.388(3) . ?
C02Q C03S 1.398(3) . ?
C02R C039 1.382(3) . ?
C02R H02R 0.9500 . ?
C02V C031 1.388(3) . ?
C02V H02V 0.9500 . ?
C02W C03D 1.392(3) . ?
C02W H02W 0.9500 . ?
C02X C040 1.395(3) . ?
C02X C03G 1.398(3) . ?
C02Y C045 1.396(3) . ?
C02Y H02Y 0.9500 . ?
C030 C049 1.397(3) . ?
C030 H030 0.9500 . ?
C031 C038 1.386(3) . ?
C031 H031 0.9500 . ?
C032 C03Y 1.393(3) . ?
C032 H032 0.9500 . ?
C033 C044 1.386(3) . ?
C033 H033 0.9500 . ?
C034 C04B 1.387(3) . ?
C034 H034 0.9500 . ?
C035 C04D 1.392(3) . ?
C035 H035 0.9500 . ?
C036 C04N 1.395(3) . ?
C036 C04H 1.395(3) . ?
C037 C04C 1.396(3) . ?
C037 H037 0.9500 . ?
C038 H038 0.9500 . ?
C039 C03R 1.385(3) . ?
C039 H039 0.9500 . ?
C03A C044 1.388(3) . ?
C03A H03A 0.9500 . ?
C3A C4A 1.381(2) . ?
C03B C03R 1.397(3) . ?
C03B H03B 0.9500 . ?
C3B C4B 1.385(2) . ?
C03D H03D 0.9500 . ?
C03E C04L 1.397(3) . ?
C03E H03E 0.9500 . ?
C03F C046 1.389(3) . ?
C03F H03F 0.9500 . ?
C03G C03O 1.396(3) . ?
C03G H03G 0.9500 . ?
C03H C03Y 1.380(3) . ?
C03H H03H 0.9500 . ?
C03I C03T 1.385(3) . ?
C03I H03I 0.9500 . ?
C03J C04F 1.384(4) . ?
C03J H03J 0.9500 . ?
C03K C04I 1.388(3) . ?
C03K C04J 1.400(3) . ?
C03L C04Q 1.393(3) . ?
C03L H03L 0.9500 . ?
C03M C03O 1.386(3) . ?
C03M C03P 1.387(3) . ?
C03M H03M 0.9500 . ?
C03N C05A 1.433(4) . ?
C03N C056 1.596(4) . ?
C03N H03C 0.9900 . ?
C03N H03K 0.9900 . ?
C03O H03O 0.9500 . ?
C03P C040 1.389(3) . ?
C03P H03P 0.9500 . ?
C03Q C04T 1.389(3) . ?
C03Q H03Q 0.9500 . ?
C03R H03R 0.9500 . ?
C03S C04Y 1.388(3) . ?
C03S H03S 0.9500 . ?
C03T C045 1.387(3) . ?
C03T H03T 0.9500 . ?
C03U C04A 1.395(3) . ?
C03U H03U 0.9500 . ?
C03V C04Z 1.390(3) . ?
C03V H03V 0.9500 . ?
C03W C04E 1.395(3) . ?
C03W H03W 0.9500 . ?
C03X C04K 1.387(3) . ?
C03X H03X 0.9500 . ?
C03Y H03Y 0.9500 . ?
C03Z C04X 1.378(4) . ?
C03Z C043 1.391(3) . ?
C03Z H03Z 0.9500 . ?
C040 H040 0.9500 . ?
C042 C057 1.390(3) . ?
C042 C043 1.390(3) . ?
C043 H043 0.9500 . ?
C044 H044 0.9500 . ?
C045 H045 0.9500 . ?
C046 C04C 1.379(3) . ?
C046 H046 0.9500 . ?
C047 C04E 1.380(3) . ?
C047 C049 1.382(3) . ?
C047 H047 0.9500 . ?
C049 H049 0.9500 . ?
C04A C04F 1.383(4) . ?
C04A H04A 0.9500 . ?
C4A C5A 1.403(2) . ?
C4A H4A 0.9500 . ?
C04B C04R 1.390(3) . ?
C04B H04B 0.9500 . ?
C4B C5B 1.403(2) . ?
C4B H4B 0.9500 . ?
C04C H04C 0.9500 . ?
C04D C04K 1.390(3) . ?
C04D H04D 0.9500 . ?
C04E H04E 0.9500 . ?
C04F H04F 0.9500 . ?
C04H C04O 1.397(3) . ?
C04H H04H 0.9500 . ?
C04I C04S 1.396(3) . ?
C04I H04I 0.9500 . ?
C04J C054 1.395(3) . ?
C04J H04J 0.9500 . ?
C04K H04K 0.9500 . ?
C04L C050 1.367(4) . ?
C04L H04L 0.9500 . ?
C04M C053 1.402(3) . ?
C04M H04M 0.9500 . ?
C04N C055 1.396(3) . ?
C04N H04N 0.9500 . ?
C04O C051 1.374(4) . ?
C04O H04O 0.9500 . ?
C04Q C04T 1.381(3) . ?
C04Q H04Q 0.9500 . ?
C04R C04Z 1.382(4) . ?
C04R H04R 0.9500 . ?
C04S C04W 1.379(4) . ?
C04S H04S 0.9500 . ?
C04T H04T 0.9500 . ?
C04V C059 1.390(3) . ?
C04V H04V 0.9500 . ?
C04W C054 1.377(4) . ?
C04W H04W 0.9500 . ?
C04X C05B 1.379(5) . ?
C04X H04X 0.9500 . ?
C04Y C058 1.376(4) . ?
C04Y H04Y 0.9500 . ?
C04Z H04Z 0.9500 . ?
C050 C053 1.379(4) . ?
C050 H050 0.9500 . ?
C051 C055 1.376(5) . ?
C051 H051 0.9500 . ?
C052 C056 1.454(4) . ?
C052 C05E 1.468(5) . ?
C052 H052 0.9500 . ?
C053 H053 0.9500 . ?
C054 H054 0.9500 . ?
C055 H055 0.9500 . ?
C056 H05A 0.9900 . ?
C056 H05B 0.9900 . ?
C057 C05B 1.398(4) . ?
C057 H057 0.9500 . ?
C058 C059 1.370(5) . ?
C058 H058 0.9500 . ?
C059 H059 0.9500 . ?
C05A C05C 1.530(4) . ?
C05A H05C 0.9900 . ?
C05A H05D 0.9900 . ?
C05B H05E 0.9500 . ?
C05C H05F 0.9800 . ?
C05C H05G 0.9800 . ?
C05C H05H 0.9800 . ?
C05E H05I 0.9800 . ?
C05E H05J 0.9800 . ?
C05E H05K 0.9800 . ?
C05F C05G 1.486(6) . ?
C05F C05K 1.566(7) . ?
C05F H05L 0.9900 . ?
C05F H05M 0.9900 . ?
C05G C05L 1.483(6) . ?
C05G H05N 0.9900 . ?
C05G H05O 0.9900 . ?
C05J C05K 1.532(7) . ?
C05J C05M 1.594(9) . ?
C05J H05P 0.9900 . ?
C05J H05Q 0.9900 . ?
C05K H05R 0.9900 . ?
C05K H05S 0.9900 . ?
C05L H05T 0.9800 . ?
C05L H05U 0.9800 . ?
C05L H05V 0.9800 . ?
C05M H05W 0.9800 . ?
C05M H05X 0.9800 . ?
C05M H05Y 0.9800 . ?
C8A C9A 1.386(2) . ?
C9A C10A 1.397(3) . ?
C9A H9A 0.9500 . ?
C8B C9B 1.388(2) . ?
C9B C10B 1.402(2) . ?
C9B H9B 0.9500 . ?
C13A C14A 1.385(2) . ?
C14A C15A 1.401(2) . ?
C14A H14A 0.9500 . ?
C13B C14B 1.391(3) . ?
C14B C15B 1.399(3) . ?
C14B H14B 0.9500 . ?
C300 H300 0.9500 . ?
